data_7134462
loop_
_publ_author_name
'Diack, Youssoupha'
'Mallet-Ladeira, Sonia'
'Lesage, Denis'
'Guerra, Jo\~ao V. S.'
'Bourissou, Didier'
'Szal\'oki, Gy\"orgy'

_publ_section_title
;
 Confinement-supported aurophilic interaction
;
_journal_issue 44
_journal_name_full 'Chemical Communications'
_journal_page_first 8003
_journal_page_last 8006
_journal_paper_doi 10.1039/D5CC01540E
_journal_volume 61
_journal_year 2025
_chemical_formula_moiety 'C114 H105 O24 Si6, 3(C10 H28 Au2 P4), 2(C2 H3 N)'
_chemical_formula_sum 'C148 H195 Au6 N2 O24 P12 Si6'
_chemical_formula_weight 4108.06
_space_group_IT_number 15
_space_group_name_Hall '-C 2yc'
_space_group_name_H-M_alt 'C 1 2/c 1'
_symmetry_cell_setting monoclinic
_symmetry_Int_Tables_number 15
_symmetry_space_group_name_Hall '-C 2yc'
_symmetry_space_group_name_H-M 'C 1 2/c 1'
_atom_sites_solution_hydrogens geom
_atom_sites_solution_primary dual
_atom_sites_solution_secondary difmap
_audit_update_record
;
2025-02-28 deposited with the CCDC.	2025-04-25 downloaded from the CCDC.
;
_cell_angle_alpha 90
_cell_angle_beta 94.1740(10)
_cell_angle_gamma 90
_cell_formula_units_Z 4
_cell_length_a 37.0345(14)
_cell_length_b 25.8098(10)
_cell_length_c 23.2625(8)
_cell_measurement_reflns_used 9997
_cell_measurement_temperature 193(2)
_cell_measurement_theta_max 23.84
_cell_measurement_theta_min 2.36
_cell_volume 22176.6(14)
_computing_cell_refinement 'Bruker SAINT'
_computing_data_collection 'Bruker APEX2'
_computing_data_reduction 'Bruker SAINT'
_computing_molecular_graphics 'Ortep-3 for Windows (Farrugia, 1997)'
_computing_publication_material 'WinGX publication routines (Farrugia, 1999)'
_computing_structure_refinement 'SHELXL-2019/2 (Sheldrick, 2015)'
_computing_structure_solution 'SHELXT (Sheldrick 2015)'
_diffrn_ambient_temperature 193(2)
_diffrn_measured_fraction_theta_full 0.998
_diffrn_measured_fraction_theta_max 0.997
_diffrn_measurement_device_type 'Bruker Kappa APEX II Quazar'
_diffrn_measurement_method 'phi and omega scans'
_diffrn_radiation_monochromator 'multilayer optics'
_diffrn_radiation_source 'microfocus sealed tube'
_diffrn_radiation_type MoK\a
_diffrn_radiation_wavelength 0.71073
_diffrn_reflns_av_R_equivalents 0.0497
_diffrn_reflns_av_unetI/netI 0.0229
_diffrn_reflns_Laue_measured_fraction_full 0.998
_diffrn_reflns_Laue_measured_fraction_max 0.997
_diffrn_reflns_limit_h_max 44
_diffrn_reflns_limit_h_min -44
_diffrn_reflns_limit_k_max 31
_diffrn_reflns_limit_k_min -31
_diffrn_reflns_limit_l_max 28
_diffrn_reflns_limit_l_min -28
_diffrn_reflns_number 279228
_diffrn_reflns_point_group_measured_fraction_full 0.998
_diffrn_reflns_point_group_measured_fraction_max 0.997
_diffrn_reflns_theta_full 25.242
_diffrn_reflns_theta_max 25.398
_diffrn_reflns_theta_min 1.967
_diffrn_standards_decay_% 0
_diffrn_standards_interval_count 0
_diffrn_standards_interval_time 0
_diffrn_standards_number 0
_exptl_absorpt_coefficient_mu 4.12
_exptl_absorpt_correction_T_max 0.7452
_exptl_absorpt_correction_T_min 0.5894
_exptl_absorpt_correction_type multi-scan
_exptl_absorpt_process_details 'SADABS(Bruker AXS Inc.)'
_exptl_crystal_colour colourless
_exptl_crystal_density_diffrn 1.23
_exptl_crystal_density_method 'not measured'
_exptl_crystal_description block
_exptl_crystal_F_000 8108
_exptl_crystal_size_max 0.16
_exptl_crystal_size_mid 0.16
_exptl_crystal_size_min 0.10
_refine_diff_density_max 2.821
_refine_diff_density_min -2.355
_refine_diff_density_rms 0.159
_refine_ls_extinction_method none
_refine_ls_goodness_of_fit_ref 1.156
_refine_ls_hydrogen_treatment constr
_refine_ls_matrix_type full
_refine_ls_number_parameters 1137
_refine_ls_number_reflns 20341
_refine_ls_number_restraints 572
_refine_ls_restrained_S_all 1.145
_refine_ls_R_factor_all 0.0792
_refine_ls_R_factor_gt 0.068
_refine_ls_shift/su_max 0.003
_refine_ls_shift/su_mean 0
_refine_ls_structure_factor_coef Fsqd
_refine_ls_weighting_details 'w=1/[\s^2^(Fo^2^)+(0.0186P)^2^+716.4391P] where P=(Fo^2^+2Fc^2^)/3'
_refine_ls_weighting_scheme calc
_refine_ls_wR_factor_gt 0.1535
_refine_ls_wR_factor_ref 0.159
_reflns_Friedel_coverage 0
_reflns_number_gt 17096
_reflns_number_total 20341
_reflns_threshold_expression 'I > 2\s(I)'
_cod_data_source_file d5cc01540e2.cif
_cod_data_source_block YD0119
_cod_depositor_comments 'Adding full bibliography for 7134461--7134463.cif.'
_cod_original_sg_symbol_H-M 'C 2/c'
_cod_database_code 7134462
_shelx_shelxl_version_number 2019/3

loop_
_symmetry_equiv_pos_as_xyz
'x, y, z'
'-x, y, -z+1/2'
'x+1/2, y+1/2, z'
'-x+1/2, y+1/2, -z+1/2'
'-x, -y, -z'
'x, -y, z-1/2'
'-x+1/2, -y+1/2, -z'
'x+1/2, -y+1/2, z-1/2'

loop_
_atom_site_label
_atom_site_type_symbol
_atom_site_fract_x
_atom_site_fract_y
_atom_site_fract_z
_atom_site_U_iso_or_equiv
_atom_site_adp_type
_atom_site_occupancy
_atom_site_site_symmetry_order
_atom_site_calc_flag
_atom_site_refinement_flags_posn
_atom_site_refinement_flags_adp
_atom_site_refinement_flags_occupancy
_atom_site_disorder_assembly
_atom_site_disorder_group
C1 C 0.5900(3) 0.8068(4) 0.4979(4) 0.044(2) Uani 1 1 d . . . . .
C2 C 0.5698(3) 0.7695(4) 0.5240(4) 0.044(2) Uani 1 1 d . . . . .
C3 C 0.5399(3) 0.7840(4) 0.5506(4) 0.045(2) Uani 1 1 d . . . . .
H3 H 0.5271 0.758563 0.570469 0.054 Uiso 1 1 calc R U . . .
C4 C 0.4729(3) 0.8360(4) -0.0498(4) 0.047(3) Uani 1 1 d . . . . .
C5 C 0.4525(3) 0.8718(4) -0.0214(4) 0.046(2) Uani 1 1 d . . . . .
C6 C 0.5794(3) 0.8573(4) 0.4960(4) 0.045(2) Uani 1 1 d . . . . .
H6 H 0.593303 0.882473 0.477738 0.054 Uiso 1 1 calc R U . . .
C7 C 0.6569(2) 0.6758(4) 0.4073(4) 0.039(2) Uani 1 1 d . . . . .
C8 C 0.6368(2) 0.6376(4) 0.4313(4) 0.036(2) Uani 1 1 d . . . . .
C9 C 0.6371(3) 0.5873(4) 0.4123(4) 0.039(2) Uani 1 1 d . . . . .
H9 H 0.623313 0.56118 0.42948 0.047 Uiso 1 1 calc R U . . .
C10 C 0.6587(3) 0.5755(4) 0.3658(4) 0.041(2) Uani 1 1 d . . . . .
C11 C 0.6784(3) 0.6126(4) 0.3411(4) 0.040(2) Uani 1 1 d . . . . .
C12 C 0.6776(3) 0.6639(4) 0.3625(4) 0.040(2) Uani 1 1 d . . . . .
H12 H 0.691483 0.690167 0.345788 0.048 Uiso 1 1 calc R U . . .
C13 C 0.6580(3) 0.5185(4) 0.3464(4) 0.043(2) Uani 1 1 d . . . . .
H13A H 0.680797 0.510543 0.328535 0.052 Uiso 1 1 calc R U . . .
H13B H 0.656819 0.496065 0.380721 0.052 Uiso 1 1 calc R U . . .
C14 C 0.7009(3) 0.6042(4) 0.2895(4) 0.047(2) Uani 1 1 d . . . . .
H14A H 0.709675 0.567915 0.289911 0.056 Uiso 1 1 calc R U . . .
H14B H 0.722328 0.627166 0.293252 0.056 Uiso 1 1 calc R U . . .
C15 C 0.6630(3) 0.5197(4) 0.2147(5) 0.052(3) Uani 1 1 d . . . . .
H15A H 0.68446 0.512906 0.241552 0.062 Uiso 1 1 calc R U . . .
H15B H 0.665236 0.498382 0.179735 0.062 Uiso 1 1 calc R U . . .
C16 C 0.5974(3) 0.8104(5) 0.0428(5) 0.057(3) Uani 1 1 d . . . . .
C17 C 0.5807(3) 0.7722(4) 0.0089(4) 0.048(3) Uani 1 1 d . . . . .
C18 C 0.5527(3) 0.7861(4) -0.0307(4) 0.047(3) Uani 1 1 d . . . . .
H18 H 0.541299 0.75994 -0.054359 0.056 Uiso 1 1 calc R U . . .
C19 C 0.5408(3) 0.8370(4) -0.0372(4) 0.052(3) Uani 1 1 d . . . . .
C20 C 0.5577(3) 0.8763(4) -0.0019(5) 0.052(3) Uani 1 1 d . . . . .
C21 C 0.5875(3) 0.8619(5) 0.0370(5) 0.057(3) Uani 1 1 d . . . . .
H21 H 0.600624 0.887695 0.058951 0.069 Uiso 1 1 calc R U . . .
C22 C 0.5075(3) 0.8482(4) -0.0762(4) 0.050(3) Uani 1 1 d . . . . .
H22A H 0.507485 0.885307 -0.086875 0.06 Uiso 1 1 calc R U . . .
H22B H 0.508588 0.827715 -0.111974 0.06 Uiso 1 1 calc R U . . .
C23 C 0.5455(3) 0.9328(4) -0.0015(5) 0.054(3) Uani 1 1 d . . . . .
H23A H 0.567036 0.955594 0.001887 0.065 Uiso 1 1 calc R U . . .
H23B H 0.531538 0.940887 -0.038266 0.065 Uiso 1 1 calc R U . . .
C24 C 0.4635(4) 0.9290(4) -0.0151(4) 0.055(3) Uani 1 1 d . . . . .
H24A H 0.477599 0.939023 -0.047892 0.066 Uiso 1 1 calc R U . . .
H24B H 0.441338 0.950698 -0.016743 0.066 Uiso 1 1 calc R U . . .
C25 C 0.5659(3) 0.4801(4) 0.2312(5) 0.051(3) Uani 1 1 d . . . . .
C26 C 0.5638(3) 0.4822(4) 0.2901(5) 0.045(2) Uani 1 1 d . . . . .
C27 C 0.5933(3) 0.4948(4) 0.3253(5) 0.043(2) Uani 1 1 d . . . . .
H27 H 0.591345 0.495935 0.36578 0.052 Uiso 1 1 calc R U . . .
C28 C 0.6262(3) 0.5061(4) 0.3038(4) 0.041(2) Uani 1 1 d . . . . .
C29 C 0.6286(3) 0.5042(4) 0.2433(4) 0.044(2) Uani 1 1 d . . . . .
C30 C 0.5973(3) 0.4908(4) 0.2087(5) 0.051(3) Uani 1 1 d . . . . .
H30 H 0.598499 0.489256 0.168126 0.061 Uiso 1 1 calc R U . . .
C31 C 0.5215(4) 0.9610(4) 0.1490(5) 0.056(3) Uani 1 1 d . . . . .
C32 C 0.4831(4) 0.9577(4) 0.1437(5) 0.055(3) Uani 1 1 d . . . . .
C33 C 0.4651(3) 0.9479(4) 0.0906(5) 0.052(3) Uani 1 1 d . . . . .
H33 H 0.439439 0.946535 0.086648 0.062 Uiso 1 1 calc R U . . .
C34 C 0.4859(3) 0.9399(4) 0.0412(4) 0.048(3) Uani 1 1 d . . . . .
C35 C 0.5224(3) 0.9433(4) 0.0480(5) 0.053(3) Uani 1 1 d . . . . .
C36 C 0.5412(4) 0.9542(4) 0.1011(5) 0.055(3) Uani 1 1 d . . . . .
H36 H 0.5668 0.956962 0.104192 0.066 Uiso 1 1 calc R U . . .
C37 C 0.6405(3) 0.6417(4) 0.1292(4) 0.046(2) Uani 1 1 d . . . . .
C38 C 0.6581(3) 0.6788(4) 0.1627(4) 0.045(2) Uani 1 1 d . . . . .
C39 C 0.6771(3) 0.6671(4) 0.2130(4) 0.049(3) Uani 1 1 d . . . . .
H39 H 0.688691 0.693816 0.235627 0.058 Uiso 1 1 calc R U . . .
C40 C 0.6797(3) 0.6148(4) 0.2317(4) 0.044(2) Uani 1 1 d . . . . .
C41 C 0.6622(3) 0.5765(4) 0.1982(4) 0.047(3) Uani 1 1 d . . . . .
C42 C 0.6430(3) 0.5906(4) 0.1458(4) 0.047(3) Uani 1 1 d . . . . .
H42 H 0.631746 0.564497 0.121897 0.056 Uiso 1 1 calc R U . . .
Si1 Si 0.62629(8) 0.72099(10) 0.49152(11) 0.0385(6) Uani 1 1 d D . . . .
C43 C 0.6589(6) 0.7205(8) 0.5570(7) 0.049(3) Uani 0.751(12) 1 d D U P A 1
H43A H 0.660086 0.684961 0.57296 0.059 Uiso 0.751(12) 1 calc R U P A 1
H43B H 0.683262 0.729441 0.545211 0.059 Uiso 0.751(12) 1 calc R U P A 1
C44 C 0.6492(6) 0.7582(11) 0.6052(8) 0.078(5) Uani 0.751(12) 1 d D U P A 1
H44A H 0.625635 0.747998 0.619178 0.094 Uiso 0.751(12) 1 calc R U P A 1
H44B H 0.646575 0.793615 0.588995 0.094 Uiso 0.751(12) 1 calc R U P A 1
C45 C 0.6786(6) 0.7590(10) 0.6575(8) 0.095(6) Uani 0.751(12) 1 d D U P A 1
H45A H 0.680086 0.723693 0.674034 0.114 Uiso 0.751(12) 1 calc R U P A 1
H45B H 0.702265 0.766573 0.642175 0.114 Uiso 0.751(12) 1 calc R U P A 1
C46 C 0.6737(7) 0.7953(13) 0.7046(9) 0.147(6) Uani 0.751(12) 1 d D U P A 1
H46A H 0.650726 0.787326 0.722063 0.176 Uiso 0.751(12) 1 calc R U P A 1
H46B H 0.671915 0.831017 0.689074 0.176 Uiso 0.751(12) 1 calc R U P A 1
C47 C 0.7051(7) 0.7925(13) 0.7512(10) 0.158(6) Uani 0.751(12) 1 d D U P A 1
H47A H 0.707481 0.756399 0.765431 0.189 Uiso 0.751(12) 1 calc R U P A 1
H47B H 0.72784 0.801883 0.734022 0.189 Uiso 0.751(12) 1 calc R U P A 1
C48 C 0.6999(8) 0.8272(14) 0.8003(11) 0.171(6) Uani 0.751(12) 1 d D U P A 1
H48A H 0.67629 0.819068 0.815733 0.205 Uiso 0.751(12) 1 calc R U P A 1
H48B H 0.698672 0.863376 0.786107 0.205 Uiso 0.751(12) 1 calc R U P A 1
C49 C 0.7310(8) 0.8233(14) 0.8518(11) 0.176(7) Uani 0.751(12) 1 d D U P A 1
H49A H 0.73285 0.786886 0.865075 0.211 Uiso 0.751(12) 1 calc R U P A 1
H49B H 0.754426 0.832888 0.836845 0.211 Uiso 0.751(12) 1 calc R U P A 1
C50 C 0.7243(10) 0.8585(16) 0.9040(13) 0.217(11) Uani 0.751(12) 1 d D U P A 1
H50A H 0.746203 0.878653 0.914696 0.325 Uiso 0.751(12) 1 calc R U P A 1
H50B H 0.718395 0.836915 0.936746 0.325 Uiso 0.751(12) 1 calc R U P A 1
H50C H 0.704148 0.882058 0.893714 0.325 Uiso 0.751(12) 1 calc R U P A 1
C43' C 0.662(3) 0.714(5) 0.552(3) 0.110(8) Uani 0.249(12) 1 d D U P A 2
H43C H 0.662765 0.676824 0.5635 0.132 Uiso 0.249(12) 1 calc R U P A 2
H43D H 0.68559 0.722119 0.536856 0.132 Uiso 0.249(12) 1 calc R U P A 2
C44' C 0.6579(19) 0.747(5) 0.606(3) 0.117(7) Uani 0.249(12) 1 d D U P A 2
H44C H 0.636623 0.734747 0.626179 0.14 Uiso 0.249(12) 1 calc R U P A 2
H44D H 0.653744 0.783503 0.595246 0.14 Uiso 0.249(12) 1 calc R U P A 2
C45' C 0.6933(19) 0.743(3) 0.649(3) 0.130(7) Uani 0.249(12) 1 d D U P A 2
H45C H 0.69369 0.707581 0.666743 0.157 Uiso 0.249(12) 1 calc R U P A 2
H45D H 0.714611 0.744919 0.625873 0.157 Uiso 0.249(12) 1 calc R U P A 2
C46' C 0.6980(17) 0.781(3) 0.696(3) 0.150(6) Uani 0.249(12) 1 d D U P A 2
H46C H 0.679246 0.775052 0.723477 0.18 Uiso 0.249(12) 1 calc R U P A 2
H46D H 0.694714 0.815995 0.679687 0.18 Uiso 0.249(12) 1 calc R U P A 2
C47' C 0.7359(15) 0.776(3) 0.728(3) 0.159(6) Uani 0.249(12) 1 d D U P A 2
H47C H 0.739972 0.739899 0.740542 0.191 Uiso 0.249(12) 1 calc R U P A 2
H47D H 0.754501 0.784867 0.700748 0.191 Uiso 0.249(12) 1 calc R U P A 2
C48' C 0.740(2) 0.811(2) 0.778(2) 0.168(6) Uani 0.249(12) 1 d D U P A 2
H48C H 0.756575 0.794419 0.806969 0.202 Uiso 0.249(12) 1 calc R U P A 2
H48D H 0.715717 0.812776 0.794098 0.202 Uiso 0.249(12) 1 calc R U P A 2
C49' C 0.753(2) 0.869(3) 0.768(3) 0.172(8) Uani 0.249(12) 1 d D U P A 2
H49C H 0.779907 0.869308 0.772737 0.207 Uiso 0.249(12) 1 calc R U P A 2
H49D H 0.745833 0.879184 0.727788 0.207 Uiso 0.249(12) 1 calc R U P A 2
C50' C 0.738(3) 0.908(3) 0.810(4) 0.175(12) Uani 0.249(12) 1 d D U P A 2
H50D H 0.723714 0.934588 0.788059 0.262 Uiso 0.249(12) 1 calc R U P A 2
H50E H 0.757747 0.924586 0.833106 0.262 Uiso 0.249(12) 1 calc R U P A 2
H50F H 0.722013 0.890042 0.835639 0.262 Uiso 0.249(12) 1 calc R U P A 2
Si2 Si 0.63220(8) 0.72561(14) 0.06896(13) 0.0510(7) Uani 1 1 d D . . . .
C51 C 0.6715(11) 0.7154(18) 0.024(3) 0.097(12) Uani 0.55(4) 1 d D U P B 1
H51A H 0.693787 0.722932 0.048556 0.116 Uiso 0.55(4) 1 calc R U P B 1
H51B H 0.672107 0.678096 0.014122 0.116 Uiso 0.55(4) 1 calc R U P B 1
C52 C 0.6735(12) 0.745(2) -0.0310(18) 0.178(17) Uani 0.55(4) 1 d D U P B 1
C51' C 0.6711(15) 0.732(2) 0.023(3) 0.092(12) Uani 0.45(4) 1 d D U P B 2
H51C H 0.686459 0.700487 0.028839 0.111 Uiso 0.45(4) 1 calc R U P B 2
H51D H 0.661301 0.731138 -0.01811 0.111 Uiso 0.45(4) 1 calc R U P B 2
C52' C 0.6952(12) 0.779(2) 0.031(2) 0.154(17) Uani 0.45(4) 1 d D U P B 2
Si3 Si 0.5 0.45051(17) 0.25 0.0524(11) Uani 1 2 d DS T P . .
C59 C 0.5006(12) 0.3775(8) 0.2378(14) 0.047(6) Uani 0.44(2) 1 d D U P C -1
H59A H 0.477804 0.362437 0.250051 0.056 Uiso 0.44(2) 1 calc R U P C -1
H59B H 0.501658 0.370576 0.196107 0.056 Uiso 0.44(2) 1 calc R U P C -1
C60 C 0.5326(7) 0.3512(10) 0.2708(11) 0.050(6) Uani 0.44(2) 1 d D U P C -1
C59' C 0.510(3) 0.380(3) 0.233(11) 0.048(7) Uani 0.06(2) 1 d D U P C -2
H59C H 0.496776 0.357193 0.257584 0.057 Uiso 0.06(2) 1 calc R U P C -2
H59D H 0.50163 0.372869 0.192036 0.057 Uiso 0.06(2) 1 calc R U P C -2
C60' C 0.551(3) 0.368(4) 0.241(7) 0.048(8) Uani 0.06(2) 1 d D U P C -2
Si4 Si 0.5 0.98423(16) 0.25 0.0588(12) Uani 1 2 d DS T P . .
C67 C 0.4936(7) 1.0561(7) 0.2613(15) 0.036(7) Uani 0.363(9) 1 d D U P D -1
H67A H 0.488794 1.061324 0.302244 0.043 Uiso 0.363(9) 1 calc R U P D -1
H67B H 0.51687 1.073322 0.255315 0.043 Uiso 0.363(9) 1 calc R U P D -1
C68 C 0.4650(8) 1.0835(12) 0.2258(15) 0.076(2) Uani 0.363(9) 1 d D U P D -1
H68A H 0.441515 1.068527 0.235094 0.091 Uiso 0.363(9) 1 calc R U P D -1
H68B H 0.468235 1.074798 0.18504 0.091 Uiso 0.363(9) 1 calc R U P D -1
C69 C 0.4616(9) 1.1420(12) 0.2296(15) 0.076(2) Uani 0.363(9) 1 d D U P D -1
H69A H 0.48321 1.157126 0.213361 0.091 Uiso 0.363(9) 1 calc R U P D -1
H69B H 0.462921 1.151235 0.27096 0.091 Uiso 0.363(9) 1 calc R U P D -1
C70 C 0.4285(9) 1.1693(9) 0.2008(15) 0.076(2) Uani 0.363(9) 1 d D U P D -1
H70A H 0.426124 1.161051 0.159114 0.091 Uiso 0.363(9) 1 calc R U P D -1
H70B H 0.406307 1.157309 0.218086 0.091 Uiso 0.363(9) 1 calc R U P D -1
C71 C 0.4329(9) 1.2269(9) 0.2092(16) 0.076(2) Uani 0.363(9) 1 d D U P D -1
H71A H 0.456795 1.23762 0.196852 0.091 Uiso 0.363(9) 1 calc R U P D -1
H71B H 0.432284 1.235128 0.250704 0.091 Uiso 0.363(9) 1 calc R U P D -1
C72 C 0.4036(9) 1.2570(12) 0.1755(14) 0.076(2) Uani 0.363(9) 1 d D U P D -1
H72A H 0.406971 1.250845 0.13424 0.091 Uiso 0.363(9) 1 calc R U P D -1
H72B H 0.380334 1.240489 0.183403 0.091 Uiso 0.363(9) 1 calc R U P D -1
C73 C 0.3982(9) 1.3144(12) 0.1820(14) 0.076(2) Uani 0.363(9) 1 d D U P D -1
H73A H 0.398722 1.321027 0.223985 0.092 Uiso 0.363(9) 1 calc R U P D -1
H73B H 0.42022 1.330972 0.168588 0.092 Uiso 0.363(9) 1 calc R U P D -1
C74 C 0.3672(9) 1.3444(14) 0.1557(15) 0.077(3) Uani 0.363(9) 1 d D U P D -1
H74A H 0.374376 1.362065 0.120996 0.115 Uiso 0.363(9) 1 calc R U P D -1
H74B H 0.359627 1.370214 0.183338 0.115 Uiso 0.363(9) 1 calc R U P D -1
H74C H 0.346976 1.320913 0.145304 0.115 Uiso 0.363(9) 1 calc R U P D -1
C67' C 0.499(3) 1.0565(14) 0.236(6) 0.076(2) Uani 0.137(9) 1 d D U P D -2
H67C H 0.521177 1.072124 0.253488 0.091 Uiso 0.137(9) 1 calc R U P D -2
H67D H 0.498369 1.062146 0.193582 0.091 Uiso 0.137(9) 1 calc R U P D -2
C68' C 0.467(2) 1.0839(18) 0.258(4) 0.076(2) Uani 0.137(9) 1 d D U P D -2
H68C H 0.466176 1.073088 0.298249 0.091 Uiso 0.137(9) 1 calc R U P D -2
H68D H 0.44546 1.069794 0.236205 0.091 Uiso 0.137(9) 1 calc R U P D -2
C69' C 0.464(2) 1.1420(18) 0.257(3) 0.076(2) Uani 0.137(9) 1 d D U P D -2
H69C H 0.486776 1.156401 0.273037 0.091 Uiso 0.137(9) 1 calc R U P D -2
H69D H 0.445099 1.15083 0.283802 0.091 Uiso 0.137(9) 1 calc R U P D -2
C70' C 0.454(2) 1.171(2) 0.202(3) 0.076(2) Uani 0.137(9) 1 d D U P D -2
H70C H 0.475777 1.18689 0.187537 0.091 Uiso 0.137(9) 1 calc R U P D -2
H70D H 0.443608 1.146845 0.1718 0.091 Uiso 0.137(9) 1 calc R U P D -2
C71' C 0.4268(17) 1.213(2) 0.209(4) 0.076(2) Uani 0.137(9) 1 d D U P D -2
H71C H 0.416612 1.208654 0.246623 0.091 Uiso 0.137(9) 1 calc R U P D -2
H71D H 0.406627 1.208891 0.178659 0.091 Uiso 0.137(9) 1 calc R U P D -2
C72' C 0.4415(17) 1.267(2) 0.205(3) 0.076(2) Uani 0.137(9) 1 d D U P D -2
H72C H 0.46288 1.264917 0.182124 0.091 Uiso 0.137(9) 1 calc R U P D -2
H72D H 0.450625 1.276831 0.244705 0.091 Uiso 0.137(9) 1 calc R U P D -2
C73' C 0.419(2) 1.313(2) 0.182(3) 0.076(2) Uani 0.137(9) 1 d D U P D -2
H73C H 0.406604 1.326311 0.214115 0.091 Uiso 0.137(9) 1 calc R U P D -2
H73D H 0.437118 1.339441 0.172006 0.091 Uiso 0.137(9) 1 calc R U P D -2
C74' C 0.392(2) 1.310(4) 0.132(3) 0.076(2) Uani 0.137(9) 1 d D U P D -2
H74D H 0.404758 1.309905 0.095976 0.115 Uiso 0.137(9) 1 calc R U P D -2
H74E H 0.37623 1.339882 0.132352 0.115 Uiso 0.137(9) 1 calc R U P D -2
H74F H 0.378191 1.277956 0.13409 0.115 Uiso 0.137(9) 1 calc R U P D -2
C75 C 0.5834(3) 0.7542(4) 0.2423(4) 0.043(2) Uani 1 1 d . . . . .
H75A H 0.583577 0.746769 0.200543 0.052 Uiso 1 1 calc R U . . .
H75B H 0.608966 0.75582 0.258135 0.052 Uiso 1 1 calc R U . . .
C76 C 0.5834(3) 0.8459(5) 0.3177(5) 0.061(3) Uani 1 1 d . . . . .
H76A H 0.608954 0.853316 0.312899 0.091 Uiso 1 1 calc R U . . .
H76B H 0.581519 0.821268 0.349353 0.091 Uiso 1 1 calc R U . . .
H76C H 0.570892 0.87812 0.326458 0.091 Uiso 1 1 calc R U . . .
C77 C 0.5800(4) 0.8570(5) 0.1948(6) 0.071(4) Uani 1 1 d . . . . .
H77A H 0.57151 0.892748 0.197989 0.107 Uiso 1 1 calc R U . . .
H77B H 0.571468 0.842841 0.157159 0.107 Uiso 1 1 calc R U . . .
H77C H 0.606547 0.856398 0.198695 0.107 Uiso 1 1 calc R U . . .
C78 C 0.5713(3) 0.7121(5) 0.3524(4) 0.053(3) Uani 1 1 d . . . . .
H78A H 0.596881 0.721373 0.359768 0.079 Uiso 1 1 calc R U . . .
H78B H 0.566267 0.680443 0.373758 0.079 Uiso 1 1 calc R U . . .
H78C H 0.55613 0.740355 0.365164 0.079 Uiso 1 1 calc R U . . .
C79 C 0.5867(3) 0.6441(4) 0.2594(6) 0.064(3) Uani 1 1 d . . . . .
H79A H 0.5866 0.640343 0.21747 0.096 Uiso 1 1 calc R U . . .
H79B H 0.575572 0.613487 0.275675 0.096 Uiso 1 1 calc R U . . .
H79C H 0.611727 0.647464 0.275866 0.096 Uiso 1 1 calc R U . . .
C80 C 0.4533(3) 0.5869(4) 0.4417(5) 0.060(3) Uani 1 1 d . . . . .
H80A H 0.437136 0.563656 0.417637 0.072 Uiso 1 1 calc R U . . .
H80B H 0.44626 0.622988 0.431948 0.072 Uiso 1 1 calc R U . . .
C81 C 0.4964(4) 0.5890(5) 0.3466(5) 0.074(4) Uani 1 1 d . . . . .
H81A H 0.478327 0.566138 0.327086 0.111 Uiso 1 1 calc R U . . .
H81B H 0.520147 0.582351 0.331927 0.111 Uiso 1 1 calc R U . . .
H81C H 0.489588 0.625222 0.339151 0.111 Uiso 1 1 calc R U . . .
C82 C 0.5248(5) 0.6306(7) 0.4574(8) 0.128(8) Uani 1 1 d . . . . .
H82A H 0.512971 0.663497 0.446471 0.191 Uiso 1 1 calc R U . . .
H82B H 0.549381 0.630388 0.444286 0.191 Uiso 1 1 calc R U . . .
H82C H 0.526 0.62671 0.49935 0.191 Uiso 1 1 calc R U . . .
C83 C 0.3973(5) 0.5708(7) 0.5187(8) 0.117(7) Uani 1 1 d . . . . .
H83A H 0.390283 0.570209 0.558536 0.176 Uiso 1 1 calc R U . . .
H83B H 0.38893 0.538979 0.498987 0.176 Uiso 1 1 calc R U . . .
H83C H 0.386313 0.600871 0.498614 0.176 Uiso 1 1 calc R U . . .
C84 C 0.4584(5) 0.6328(7) 0.5588(7) 0.109(6) Uani 1 1 d . . . . .
H84A H 0.444102 0.662091 0.542816 0.164 Uiso 1 1 calc R U . . .
H84B H 0.484187 0.639866 0.556046 0.164 Uiso 1 1 calc R U . . .
H84C H 0.453564 0.627942 0.599333 0.164 Uiso 1 1 calc R U . . .
C85 C 0.2948(3) 0.8475(5) 0.0293(6) 0.069(4) Uani 1 1 d . . . . .
H85A H 0.317511 0.832053 0.01714 0.083 Uiso 1 1 calc R U . . .
H85B H 0.300344 0.883399 0.041939 0.083 Uiso 1 1 calc R U . . .
C86 C 0.2281(4) 0.8959(6) -0.0165(7) 0.099(6) Uani 1 1 d . . . . .
H86A H 0.239511 0.92576 0.0035 0.148 Uiso 1 1 calc R U . . .
H86B H 0.211152 0.879454 0.00831 0.148 Uiso 1 1 calc R U . . .
H86C H 0.215007 0.907458 -0.052316 0.148 Uiso 1 1 calc R U . . .
C87 C 0.2858(6) 0.8839(7) -0.0854(7) 0.128(8) Uani 1 1 d . . . . .
H87A H 0.303149 0.860532 -0.101891 0.191 Uiso 1 1 calc R U . . .
H87B H 0.298772 0.913391 -0.067115 0.191 Uiso 1 1 calc R U . . .
H87C H 0.268415 0.896467 -0.115984 0.191 Uiso 1 1 calc R U . . .
C88 C 0.2492(4) 0.8519(6) 0.1246(7) 0.087(5) Uani 1 1 d . . . . .
H88A H 0.240882 0.833838 0.158245 0.131 Uiso 1 1 calc R U . . .
H88B H 0.228464 0.859476 0.097352 0.131 Uiso 1 1 calc R U . . .
H88C H 0.261074 0.88441 0.136995 0.131 Uiso 1 1 calc R U . . .
C89 C 0.3203(3) 0.8141(5) 0.1403(6) 0.076(4) Uani 1 1 d . . . . .
H89A H 0.324276 0.84985 0.15358 0.114 Uiso 1 1 calc R U . . .
H89B H 0.341564 0.802117 0.121314 0.114 Uiso 1 1 calc R U . . .
H89C H 0.316596 0.791769 0.173458 0.114 Uiso 1 1 calc R U . . .
C90 C 0.5185(3) 0.7623(5) 0.1097(5) 0.056(3) Uani 1 1 d . . . . .
C91 C 0.5016(3) 0.8109(5) 0.0922(5) 0.057(3) Uani 1 1 d . . . . .
H91A H 0.477365 0.804278 0.073942 0.085 Uiso 1 1 calc R U . . .
H91B H 0.516326 0.828432 0.064766 0.085 Uiso 1 1 calc R U . . .
H91C H 0.499678 0.832996 0.126148 0.085 Uiso 1 1 calc R U . . .
O1 O 0.6196(2) 0.7864(3) 0.4739(3) 0.0462(17) Uani 1 1 d . . . . .
O2 O 0.58370(18) 0.7216(3) 0.5202(3) 0.0435(16) Uani 1 1 d . . . . .
O3 O 0.65400(19) 0.7222(3) 0.4334(3) 0.0421(16) Uani 1 1 d . . . . .
O4 O 0.61688(18) 0.6560(2) 0.4741(3) 0.0397(15) Uani 1 1 d . . . . .
O5 O 0.6242(2) 0.7909(3) 0.0808(3) 0.061(2) Uani 1 1 d . . . . .
O6 O 0.5939(2) 0.7237(3) 0.0195(3) 0.0510(18) Uani 1 1 d . . . . .
O7 O 0.5337(2) 0.4656(3) 0.2030(3) 0.0531(19) Uani 1 1 d . . . . .
O8 O 0.5297(2) 0.4717(3) 0.3063(3) 0.056(2) Uani 1 1 d . . . . .
O9 O 0.5347(2) 0.9702(3) 0.2038(3) 0.060(2) Uani 1 1 d . . . . .
O10 O 0.4681(2) 0.9640(3) 0.1952(3) 0.059(2) Uani 1 1 d . . . . .
O11 O 0.6220(2) 0.6605(3) 0.0812(3) 0.0531(19) Uani 1 1 d . . . . .
O12 O 0.6524(2) 0.7280(3) 0.1406(3) 0.0532(19) Uani 1 1 d . . . . .
P1 P 0.56257(7) 0.81815(10) 0.25128(12) 0.0428(6) Uani 1 1 d . . . . .
P2 P 0.56143(7) 0.70111(10) 0.27634(11) 0.0389(6) Uani 1 1 d . . . . .
P3 P 0.49876(9) 0.57678(14) 0.42353(15) 0.0640(9) Uani 1 1 d . . . . .
P4 P 0.44599(11) 0.57499(16) 0.51885(16) 0.0777(11) Uani 1 1 d . . . . .
P5 P 0.26236(10) 0.85004(14) -0.03296(16) 0.0696(10) Uani 1 1 d . . . . .
P6 P 0.28095(9) 0.81152(12) 0.09014(15) 0.0595(8) Uani 1 1 d . . . . .
Au1 Au 0.5 0.81548(2) 0.25 0.04060(14) Uani 1 2 d S T P . .
Au2 Au 0.5 0.69993(2) 0.25 0.03398(12) Uani 1 2 d S T P . .
Au3 Au 0.52375(2) 0.49832(2) 0.44983(2) 0.07521(18) Uani 1 1 d . . . . .
Au4 Au 0.24123(2) 0.76891(2) -0.06109(2) 0.05821(14) Uani 1 1 d . . . . .
N1 N 0.5313(3) 0.7230(5) 0.1229(5) 0.071(3) Uani 1 1 d . . . . .

loop_
_atom_site_aniso_label
_atom_site_aniso_U_11
_atom_site_aniso_U_22
_atom_site_aniso_U_33
_atom_site_aniso_U_23
_atom_site_aniso_U_13
_atom_site_aniso_U_12
C1 0.060(7) 0.040(6) 0.032(5) -0.004(4) 0.003(5) -0.006(5)
C2 0.064(7) 0.037(5) 0.030(5) -0.005(4) -0.005(5) -0.001(5)
C3 0.054(6) 0.043(6) 0.037(5) -0.003(4) 0.000(5) -0.007(5)
C4 0.062(7) 0.052(6) 0.026(5) 0.009(4) -0.001(4) -0.004(5)
C5 0.062(7) 0.045(6) 0.031(5) 0.009(4) -0.002(5) -0.001(5)
C6 0.060(7) 0.034(5) 0.041(6) 0.001(4) 0.000(5) -0.006(5)
C7 0.032(5) 0.048(6) 0.036(5) -0.003(4) -0.003(4) -0.005(4)
C8 0.030(5) 0.040(5) 0.039(5) -0.009(4) 0.000(4) -0.005(4)
C9 0.037(5) 0.037(5) 0.044(5) -0.001(4) -0.006(4) -0.003(4)
C10 0.035(5) 0.047(6) 0.040(5) -0.005(4) -0.007(4) 0.000(4)
C11 0.033(5) 0.052(6) 0.036(5) -0.008(4) -0.004(4) 0.003(4)
C12 0.036(5) 0.041(5) 0.041(5) -0.002(4) -0.007(4) -0.002(4)
C13 0.044(6) 0.042(6) 0.042(6) 0.000(4) -0.006(4) -0.001(4)
C14 0.039(6) 0.056(6) 0.045(6) -0.012(5) -0.002(4) 0.000(5)
C15 0.044(6) 0.062(7) 0.047(6) -0.021(5) -0.007(5) 0.004(5)
C16 0.054(7) 0.073(8) 0.044(6) 0.013(6) 0.008(5) -0.020(6)
C17 0.053(6) 0.057(7) 0.035(5) 0.000(5) 0.011(5) -0.008(5)
C18 0.063(7) 0.048(6) 0.029(5) 0.003(4) 0.008(5) -0.014(5)
C19 0.072(8) 0.046(6) 0.039(6) 0.007(5) 0.012(5) -0.015(6)
C20 0.067(7) 0.046(6) 0.043(6) 0.016(5) 0.012(5) -0.016(5)
C21 0.074(8) 0.055(7) 0.044(6) 0.006(5) 0.009(6) -0.020(6)
C22 0.068(7) 0.045(6) 0.038(6) 0.012(5) 0.003(5) -0.020(5)
C23 0.075(8) 0.046(6) 0.041(6) 0.019(5) 0.010(5) -0.020(6)
C24 0.087(9) 0.046(6) 0.033(5) 0.012(5) 0.003(5) 0.000(6)
C25 0.051(7) 0.046(6) 0.055(7) -0.020(5) -0.017(5) 0.015(5)
C26 0.052(6) 0.031(5) 0.050(6) -0.002(4) -0.013(5) 0.003(4)
C27 0.052(6) 0.031(5) 0.046(6) 0.000(4) -0.007(5) 0.003(4)
C28 0.042(6) 0.029(5) 0.049(6) -0.006(4) -0.009(4) 0.007(4)
C29 0.046(6) 0.042(6) 0.043(6) -0.010(4) -0.001(5) 0.009(5)
C30 0.058(7) 0.051(6) 0.041(6) -0.019(5) -0.006(5) 0.017(5)
C31 0.081(9) 0.033(6) 0.052(7) 0.008(5) -0.002(6) -0.011(6)
C32 0.082(9) 0.030(5) 0.053(7) 0.001(5) 0.006(6) 0.001(5)
C33 0.074(8) 0.029(5) 0.051(6) 0.011(5) -0.002(6) -0.002(5)
C34 0.074(8) 0.029(5) 0.042(6) 0.007(4) 0.008(5) -0.004(5)
C35 0.079(8) 0.034(6) 0.048(6) 0.021(5) 0.007(6) -0.014(5)
C36 0.077(8) 0.037(6) 0.050(7) 0.016(5) 0.001(6) -0.019(5)
C37 0.047(6) 0.057(7) 0.034(5) -0.009(5) 0.006(4) 0.007(5)
C38 0.043(6) 0.048(6) 0.045(6) -0.004(5) 0.009(5) -0.008(5)
C39 0.054(6) 0.050(6) 0.041(6) -0.012(5) 0.002(5) -0.011(5)
C40 0.036(5) 0.062(7) 0.035(5) -0.009(5) 0.002(4) 0.007(5)
C41 0.045(6) 0.050(6) 0.044(6) -0.019(5) -0.001(5) 0.010(5)
C42 0.053(6) 0.053(6) 0.035(5) -0.018(5) 0.002(5) 0.010(5)
Si1 0.0430(15) 0.0359(14) 0.0362(14) -0.0013(11) 0.0015(11) -0.0076(12)
C43 0.048(8) 0.054(9) 0.044(7) -0.002(6) -0.005(7) -0.004(6)
C44 0.068(11) 0.109(14) 0.057(8) -0.022(8) 0.001(7) 0.004(10)
C45 0.088(13) 0.135(16) 0.059(9) -0.027(9) -0.008(8) -0.013(12)
C46 0.135(12) 0.218(14) 0.087(9) -0.078(9) 0.006(8) -0.025(12)
C47 0.146(12) 0.232(13) 0.094(8) -0.082(9) -0.002(8) -0.027(11)
C48 0.157(12) 0.248(14) 0.107(9) -0.085(10) -0.001(9) -0.026(12)
C49 0.161(13) 0.256(15) 0.109(10) -0.085(10) -0.005(9) -0.028(12)
C50 0.21(2) 0.29(2) 0.149(16) -0.120(16) -0.017(15) -0.02(2)
C43' 0.103(15) 0.156(16) 0.071(12) -0.039(13) 0.008(12) -0.012(14)
C44' 0.110(13) 0.167(14) 0.073(11) -0.044(11) 0.007(10) -0.014(13)
C45' 0.121(13) 0.190(14) 0.079(10) -0.053(10) 0.002(10) -0.018(12)
C46' 0.139(12) 0.219(13) 0.091(9) -0.071(9) 0.001(9) -0.024(11)
C47' 0.145(12) 0.233(14) 0.098(10) -0.076(10) -0.003(9) -0.027(12)
C48' 0.154(12) 0.243(14) 0.106(9) -0.081(10) -0.003(9) -0.028(12)
C49' 0.160(15) 0.242(16) 0.114(13) -0.079(13) -0.003(13) -0.031(15)
C50' 0.16(2) 0.238(19) 0.12(2) -0.073(19) 0.01(2) -0.03(2)
Si2 0.0486(17) 0.067(2) 0.0373(15) -0.0049(14) 0.0055(13) -0.0047(15)
C51 0.048(15) 0.16(3) 0.084(18) 0.01(2) 0.014(15) -0.02(2)
C52 0.15(3) 0.27(4) 0.12(3) 0.06(3) 0.08(2) 0.02(3)
C51' 0.068(19) 0.16(3) 0.052(17) 0.01(2) 0.036(16) 0.053(18)
C52' 0.11(3) 0.21(4) 0.15(3) -0.02(3) 0.06(3) 0.01(2)
Si3 0.049(2) 0.046(2) 0.059(3) 0 -0.018(2) 0
C59 0.039(11) 0.054(10) 0.049(16) -0.002(9) 0.002(14) -0.001(11)
C60 0.046(11) 0.057(12) 0.046(13) 0.006(9) 0.002(10) -0.002(10)
C59' 0.041(13) 0.054(12) 0.048(16) -0.001(11) 0.003(15) -0.002(13)
C60' 0.043(14) 0.055(15) 0.048(18) -0.001(14) 0.006(16) 0.000(15)
Si4 0.090(4) 0.032(2) 0.053(3) 0 -0.008(2) 0
C67 0.036(7) 0.036(7) 0.036(7) -0.0002(10) 0.0028(11) 0.0002(10)
C68 0.079(4) 0.093(5) 0.061(4) 0.024(4) 0.041(4) -0.011(4)
C69 0.079(4) 0.093(5) 0.061(4) 0.024(4) 0.041(4) -0.011(4)
C70 0.079(4) 0.093(5) 0.061(4) 0.024(4) 0.041(4) -0.011(4)
C71 0.079(4) 0.093(5) 0.062(4) 0.024(4) 0.041(4) -0.011(4)
C72 0.079(4) 0.093(5) 0.062(4) 0.024(4) 0.041(4) -0.011(4)
C73 0.079(4) 0.093(5) 0.062(4) 0.024(4) 0.041(4) -0.011(4)
C74 0.080(5) 0.093(5) 0.062(4) 0.024(4) 0.040(4) -0.011(5)
C67' 0.079(4) 0.093(5) 0.061(4) 0.024(4) 0.041(4) -0.011(4)
C68' 0.079(4) 0.093(5) 0.061(4) 0.024(4) 0.041(4) -0.011(4)
C69' 0.079(4) 0.093(5) 0.061(4) 0.024(4) 0.041(4) -0.011(4)
C70' 0.079(4) 0.093(5) 0.061(4) 0.024(4) 0.041(4) -0.011(4)
C71' 0.079(4) 0.093(5) 0.062(4) 0.024(4) 0.041(4) -0.011(4)
C72' 0.079(4) 0.093(5) 0.062(4) 0.024(4) 0.041(4) -0.011(4)
C73' 0.079(4) 0.093(5) 0.062(4) 0.024(4) 0.041(4) -0.011(4)
C74' 0.079(5) 0.093(5) 0.062(4) 0.024(4) 0.041(4) -0.011(4)
C75 0.043(5) 0.047(6) 0.039(5) 0.002(4) 0.003(4) -0.008(5)
C76 0.049(7) 0.055(7) 0.075(8) -0.010(6) -0.011(6) -0.005(6)
C77 0.062(8) 0.067(8) 0.085(10) 0.027(7) 0.004(7) -0.006(7)
C78 0.045(6) 0.075(8) 0.038(6) 0.008(5) 0.003(5) -0.004(5)
C79 0.057(7) 0.049(7) 0.085(9) -0.004(6) -0.002(6) 0.015(6)
C80 0.073(8) 0.042(6) 0.061(7) 0.027(5) -0.018(6) -0.008(6)
C81 0.101(11) 0.058(8) 0.062(8) 0.022(6) -0.006(7) 0.003(7)
C82 0.131(15) 0.097(13) 0.143(16) 0.054(12) -0.071(13) -0.071(12)
C83 0.111(13) 0.136(16) 0.108(13) 0.093(12) 0.024(11) 0.038(12)
C84 0.139(16) 0.122(15) 0.067(10) -0.004(10) 0.010(10) 0.042(13)
C85 0.055(7) 0.060(8) 0.087(9) -0.016(7) -0.029(7) 0.011(6)
C86 0.111(13) 0.075(10) 0.100(12) -0.032(9) -0.057(10) 0.041(9)
C87 0.19(2) 0.117(15) 0.074(11) 0.013(10) -0.024(12) -0.072(15)
C88 0.093(11) 0.080(10) 0.087(10) -0.024(8) -0.007(9) 0.029(9)
C89 0.065(8) 0.073(9) 0.084(9) -0.035(7) -0.035(7) 0.019(7)
C90 0.059(7) 0.061(8) 0.048(6) 0.005(6) 0.002(5) -0.005(6)
C91 0.064(7) 0.062(7) 0.045(6) 0.014(5) 0.004(5) -0.014(6)
O1 0.059(5) 0.033(4) 0.048(4) -0.001(3) 0.010(3) -0.003(3)
O2 0.045(4) 0.037(4) 0.049(4) 0.004(3) 0.008(3) -0.002(3)
O3 0.053(4) 0.038(4) 0.036(4) -0.005(3) 0.008(3) -0.009(3)
O4 0.045(4) 0.038(4) 0.037(4) -0.002(3) 0.009(3) -0.008(3)
O5 0.067(5) 0.056(5) 0.057(5) 0.003(4) -0.009(4) -0.017(4)
O6 0.061(5) 0.052(4) 0.041(4) -0.002(3) 0.005(3) -0.004(4)
O7 0.049(4) 0.064(5) 0.044(4) -0.014(4) -0.010(3) 0.004(4)
O8 0.045(4) 0.068(5) 0.053(5) 0.007(4) -0.010(3) -0.014(4)
O9 0.084(6) 0.048(4) 0.046(4) 0.007(4) -0.002(4) -0.012(4)
O10 0.080(6) 0.046(4) 0.050(5) 0.001(4) 0.000(4) 0.003(4)
O11 0.061(5) 0.061(5) 0.036(4) -0.012(3) -0.006(3) 0.002(4)
O12 0.054(4) 0.058(5) 0.047(4) -0.003(4) -0.001(3) -0.009(4)
P1 0.0415(14) 0.0399(14) 0.0468(15) 0.0068(12) 0.0011(12) -0.0039(11)
P2 0.0317(12) 0.0420(14) 0.0426(14) 0.0057(11) 0.0006(10) 0.0009(11)
P3 0.063(2) 0.067(2) 0.061(2) 0.0414(17) -0.0040(15) -0.0101(16)
P4 0.087(3) 0.085(3) 0.060(2) 0.039(2) -0.0002(19) 0.010(2)
P5 0.074(2) 0.0550(19) 0.075(2) -0.0031(17) -0.0265(19) -0.0044(17)
P6 0.0513(17) 0.0515(18) 0.072(2) -0.0148(15) -0.0217(15) 0.0117(14)
Au1 0.0420(3) 0.0367(3) 0.0422(3) 0 -0.0029(2) 0
Au2 0.0300(3) 0.0354(3) 0.0367(3) 0 0.0032(2) 0
Au3 0.0760(4) 0.0801(4) 0.0688(3) 0.0480(3) 0.0003(3) 0.0034(3)
Au4 0.0541(3) 0.0528(3) 0.0641(3) -0.0082(2) -0.0205(2) 0.0074(2)
N1 0.086(8) 0.067(7) 0.061(7) 0.002(6) 0.014(6) -0.011(6)

loop_
_atom_type_symbol
_atom_type_description
_atom_type_scat_dispersion_real
_atom_type_scat_dispersion_imag
_atom_type_scat_source
C C 0.0033 0.0016 'International Tables Vol C Tables 4.2.6.8 and 6.1.1.4'
H H 0 0 'International Tables Vol C Tables 4.2.6.8 and 6.1.1.4'
O O 0.0106 0.006 'International Tables Vol C Tables 4.2.6.8 and 6.1.1.4'
Si Si 0.0817 0.0704 'International Tables Vol C Tables 4.2.6.8 and 6.1.1.4'
P P 0.1023 0.0942 'International Tables Vol C Tables 4.2.6.8 and 6.1.1.4'
Au Au -2.0133 8.8022 'International Tables Vol C Tables 4.2.6.8 and 6.1.1.4'
N N 0.0061 0.0033 'International Tables Vol C Tables 4.2.6.8 and 6.1.1.4'

loop_
_geom_angle_atom_site_label_1
_geom_angle_atom_site_label_2
_geom_angle_atom_site_label_3
_geom_angle
_geom_angle_site_symmetry_1
_geom_angle_site_symmetry_3
_geom_angle_publ_flag
C6 C1 O1 126.4(10) . . ?
C6 C1 C2 120.9(10) . . ?
O1 C1 C2 112.6(9) . . ?
O2 C2 C3 127.7(10) . . ?
O2 C2 C1 112.9(9) . . ?
C3 C2 C1 119.4(10) . . ?
C2 C3 C4 122.4(10) . 2_655 ?
C2 C3 H3 118.8 . . ?
C4 C3 H3 118.8 2_655 . ?
C5 C4 C3 116.1(10) . 2_655 ?
C5 C4 C22 124.6(10) . . ?
C3 C4 C22 119.2(10) 2_655 . ?
C4 C5 C6 121.6(10) . 2_655 ?
C4 C5 C24 122.4(10) . . ?
C6 C5 C24 116.0(10) 2_655 . ?
C1 C6 C5 119.4(10) . 2_655 ?
C1 C6 H6 120.3 . . ?
C5 C6 H6 120.3 2_655 . ?
O3 C7 C12 127.4(9) . . ?
O3 C7 C8 112.8(8) . . ?
C12 C7 C8 119.8(9) . . ?
O4 C8 C9 125.5(9) . . ?
O4 C8 C7 112.6(8) . . ?
C9 C8 C7 121.9(9) . . ?
C8 C9 C10 117.6(9) . . ?
C8 C9 H9 121.2 . . ?
C10 C9 H9 121.2 . . ?
C11 C10 C9 121.4(9) . . ?
C11 C10 C13 123.4(9) . . ?
C9 C10 C13 115.2(9) . . ?
C10 C11 C12 119.2(9) . . ?
C10 C11 C14 125.0(9) . . ?
C12 C11 C14 115.8(9) . . ?
C7 C12 C11 120.1(9) . . ?
C7 C12 H12 120 . . ?
C11 C12 H12 120 . . ?
C28 C13 C10 112.9(8) . . ?
C28 C13 H13A 109 . . ?
C10 C13 H13A 109 . . ?
C28 C13 H13B 109 . . ?
C10 C13 H13B 109 . . ?
H13A C13 H13B 107.8 . . ?
C11 C14 C40 112.9(8) . . ?
C11 C14 H14A 109 . . ?
C40 C14 H14A 109 . . ?
C11 C14 H14B 109 . . ?
C40 C14 H14B 109 . . ?
H14A C14 H14B 107.8 . . ?
C41 C15 C29 111.2(9) . . ?
C41 C15 H15A 109.4 . . ?
C29 C15 H15A 109.4 . . ?
C41 C15 H15B 109.4 . . ?
C29 C15 H15B 109.4 . . ?
H15A C15 H15B 108 . . ?
O5 C16 C17 112.2(11) . . ?
O5 C16 C21 126.0(11) . . ?
C17 C16 C21 121.8(11) . . ?
O6 C17 C18 127.1(10) . . ?
O6 C17 C16 114.4(10) . . ?
C18 C17 C16 118.5(11) . . ?
C17 C18 C19 122.3(10) . . ?
C17 C18 H18 118.9 . . ?
C19 C18 H18 118.9 . . ?
C18 C19 C20 119.3(11) . . ?
C18 C19 C22 119.1(10) . . ?
C20 C19 C22 121.2(10) . . ?
C19 C20 C21 117.9(11) . . ?
C19 C20 C23 124.6(11) . . ?
C21 C20 C23 117.4(10) . . ?
C16 C21 C20 120.0(11) . . ?
C16 C21 H21 120 . . ?
C20 C21 H21 120 . . ?
C4 C22 C19 113.8(8) . . ?
C4 C22 H22A 108.8 . . ?
C19 C22 H22A 108.8 . . ?
C4 C22 H22B 108.8 . . ?
C19 C22 H22B 108.8 . . ?
H22A C22 H22B 107.7 . . ?
C35 C23 C20 111.2(8) . . ?
C35 C23 H23A 109.4 . . ?
C20 C23 H23A 109.4 . . ?
C35 C23 H23B 109.4 . . ?
C20 C23 H23B 109.4 . . ?
H23A C23 H23B 108 . . ?
C34 C24 C5 112.5(8) . . ?
C34 C24 H24A 109.1 . . ?
C5 C24 H24A 109.1 . . ?
C34 C24 H24B 109.1 . . ?
C5 C24 H24B 109.1 . . ?
H24A C24 H24B 107.8 . . ?
C30 C25 O7 128.4(10) . . ?
C30 C25 C26 119.4(10) . . ?
O7 C25 C26 112.2(10) . . ?
C27 C26 O8 126.8(10) . . ?
C27 C26 C25 120.6(11) . . ?
O8 C26 C25 112.6(9) . . ?
C26 C27 C28 121.7(10) . . ?
C26 C27 H27 119.2 . . ?
C28 C27 H27 119.2 . . ?
C27 C28 C29 118.2(9) . . ?
C27 C28 C13 118.0(9) . . ?
C29 C28 C13 123.7(9) . . ?
C30 C29 C28 117.9(10) . . ?
C30 C29 C15 119.5(9) . . ?
C28 C29 C15 122.4(9) . . ?
C25 C30 C29 122.2(10) . . ?
C25 C30 H30 118.9 . . ?
C29 C30 H30 118.9 . . ?
O9 C31 C36 127.2(12) . . ?
O9 C31 C32 112.5(11) . . ?
C36 C31 C32 120.4(11) . . ?
O10 C32 C33 127.3(12) . . ?
O10 C32 C31 112.7(10) . . ?
C33 C32 C31 120.0(11) . . ?
C32 C33 C34 119.2(11) . . ?
C32 C33 H33 120.4 . . ?
C34 C33 H33 120.4 . . ?
C35 C34 C33 118.9(10) . . ?
C35 C34 C24 126.2(10) . . ?
C33 C34 C24 114.9(11) . . ?
C34 C35 C36 123.0(11) . . ?
C34 C35 C23 121.1(11) . . ?
C36 C35 C23 115.8(11) . . ?
C31 C36 C35 118.5(12) . . ?
C31 C36 H36 120.7 . . ?
C35 C36 H36 120.7 . . ?
O11 C37 C38 114.1(10) . . ?
O11 C37 C42 126.5(10) . . ?
C38 C37 C42 119.4(10) . . ?
C39 C38 C37 122.1(10) . . ?
C39 C38 O12 125.6(10) . . ?
C37 C38 O12 112.2(9) . . ?
C38 C39 C40 119.8(10) . . ?
C38 C39 H39 120.1 . . ?
C40 C39 H39 120.1 . . ?
C41 C40 C39 119.1(9) . . ?
C41 C40 C14 123.5(10) . . ?
C39 C40 C14 117.4(9) . . ?
C40 C41 C42 119.1(10) . . ?
C40 C41 C15 123.2(10) . . ?
C42 C41 C15 117.8(9) . . ?
C37 C42 C41 120.6(10) . . ?
C37 C42 H42 119.7 . . ?
C41 C42 H42 119.7 . . ?
O1 Si1 O4 147.7(4) . . ?
O1 Si1 O3 83.3(3) . . ?
O4 Si1 O3 87.5(3) . . ?
O1 Si1 O2 87.9(3) . . ?
O4 Si1 O2 85.9(3) . . ?
O3 Si1 O2 152.0(4) . . ?
O1 Si1 C43' 111(4) . . ?
O4 Si1 C43' 101(4) . . ?
O3 Si1 C43' 99(4) . . ?
O2 Si1 C43' 109(4) . . ?
O1 Si1 C43 105.6(7) . . ?
O4 Si1 C43 106.7(7) . . ?
O3 Si1 C43 104.4(8) . . ?
O2 Si1 C43 103.5(8) . . ?
C44 C43 Si1 114.6(10) . . ?
C44 C43 H43A 108.6 . . ?
Si1 C43 H43A 108.6 . . ?
C44 C43 H43B 108.6 . . ?
Si1 C43 H43B 108.6 . . ?
H43A C43 H43B 107.6 . . ?
C43 C44 C45 112.7(14) . . ?
C43 C44 H44A 109 . . ?
C45 C44 H44A 109.1 . . ?
C43 C44 H44B 109 . . ?
C45 C44 H44B 109 . . ?
H44A C44 H44B 107.8 . . ?
C46 C45 C44 118.2(17) . . ?
C46 C45 H45A 107.8 . . ?
C44 C45 H45A 107.8 . . ?
C46 C45 H45B 107.8 . . ?
C44 C45 H45B 107.8 . . ?
H45A C45 H45B 107.1 . . ?
C45 C46 C47 112(2) . . ?
C45 C46 H46A 109.3 . . ?
C47 C46 H46A 109.3 . . ?
C45 C46 H46B 109.3 . . ?
C47 C46 H46B 109.3 . . ?
H46A C46 H46B 107.9 . . ?
C48 C47 C46 113(2) . . ?
C48 C47 H47A 109.1 . . ?
C46 C47 H47A 109.1 . . ?
C48 C47 H47B 109.1 . . ?
C46 C47 H47B 109.1 . . ?
H47A C47 H47B 107.8 . . ?
C47 C48 C49 114(2) . . ?
C47 C48 H48A 108.7 . . ?
C49 C48 H48A 108.7 . . ?
C47 C48 H48B 108.7 . . ?
C49 C48 H48B 108.7 . . ?
H48A C48 H48B 107.6 . . ?
C50 C49 C48 114(2) . . ?
C50 C49 H49A 108.8 . . ?
C48 C49 H49A 108.8 . . ?
C50 C49 H49B 108.8 . . ?
C48 C49 H49B 108.8 . . ?
H49A C49 H49B 107.7 . . ?
C49 C50 H50A 109.5 . . ?
C49 C50 H50B 109.5 . . ?
H50A C50 H50B 109.5 . . ?
C49 C50 H50C 109.5 . . ?
H50A C50 H50C 109.5 . . ?
H50B C50 H50C 109.5 . . ?
C44' C43' Si1 117(3) . . ?
C44' C43' H43C 108 . . ?
Si1 C43' H43C 108 . . ?
C44' C43' H43D 108 . . ?
Si1 C43' H43D 108 . . ?
H43C C43' H43D 107.3 . . ?
C43' C44' C45' 110(3) . . ?
C43' C44' H44C 109.6 . . ?
C45' C44' H44C 109.6 . . ?
C43' C44' H44D 109.6 . . ?
C45' C44' H44D 109.6 . . ?
H44C C44' H44D 108.1 . . ?
C46' C45' C44' 117(3) . . ?
C46' C45' H45C 107.9 . . ?
C44' C45' H45C 107.9 . . ?
C46' C45' H45D 107.9 . . ?
C44' C45' H45D 107.9 . . ?
H45C C45' H45D 106.0 . . ?
C45' C46' C47' 111(3) . . ?
C45' C46' H46C 109.5 . . ?
C47' C46' H46C 109.5 . . ?
C45' C46' H46D 109.5 . . ?
C47' C46' H46D 109.5 . . ?
H46C C46' H46D 108 . . ?
C48' C47' C46' 111(3) . . ?
C48' C47' H47C 109.4 . . ?
C46' C47' H47C 109.4 . . ?
C48' C47' H47D 109.4 . . ?
C46' C47' H47D 109.4 . . ?
H47C C47' H47D 108 . . ?
C47' C48' C49' 118(3) . . ?
C47' C48' H48C 107.8 . . ?
C49' C48' H48C 109.0 . . ?
C47' C48' H48D 106.0 . . ?
C49' C48' H48D 107.8 . . ?
H48C C48' H48D 107.1 . . ?
C50' C49' C48' 113(3) . . ?
C50' C49' H49C 109 . . ?
C48' C49' H49C 109 . . ?
C50' C49' H49D 109 . . ?
C48' C49' H49D 109 . . ?
H49C C49' H49D 107.8 . . ?
C49' C50' H50D 109.5 . . ?
C49' C50' H50E 109.5 . . ?
H50D C50' H50E 109.5 . . ?
C49' C50' H50F 109.5 . . ?
H50D C50' H50F 108.0 . . ?
H50E C50' H50F 109.5 . . ?
O5 Si2 O11 149.8(4) . . ?
O5 Si2 O6 89.5(4) . . ?
O11 Si2 O6 84.6(4) . . ?
O5 Si2 O12 83.3(4) . . ?
O11 Si2 O12 87.9(4) . . ?
O6 Si2 O12 151.4(4) . . ?
O5 Si2 C51' 99.1(17) . . ?
O11 Si2 C51' 111.1(17) . . ?
O6 Si2 C51' 104(3) . . ?
O12 Si2 C51' 104(3) . . ?
O5 Si2 C51 112.0(14) . . ?
O11 Si2 C51 98.2(14) . . ?
O6 Si2 C51 105(2) . . ?
O12 Si2 C51 104(2) . . ?
C52 C51 Si2 120(3) . . ?
C52 C51 H51A 107.4 . . ?
Si2 C51 H51A 107.4 . . ?
C52 C51 H51B 107.4 . . ?
Si2 C51 H51B 107.4 . . ?
H51A C51 H51B 107 . . ?
C52' C51' Si2 118(3) . . ?
C52' C51' H51C 107.8 . . ?
Si2 C51' H51C 107.8 . . ?
C52' C51' H51D 107.8 . . ?
Si2 C51' H51D 107.8 . . ?
H51C C51' H51D 106.0 . . ?
O8 Si3 O8 143.4(6) 2_655 . ?
O8 Si3 O7 87.7(3) 2_655 2_655 ?
O8 Si3 O7 84.4(4) . 2_655 ?
O8 Si3 O7 84.4(4) 2_655 . ?
O8 Si3 O7 87.7(3) . . ?
O7 Si3 O7 154.5(6) 2_655 . ?
O8 Si3 C59 102.2(12) 2_655 . ?
O8 Si3 C59 114.2(12) . . ?
O7 Si3 C59 109.1(12) 2_655 . ?
O7 Si3 C59 96.3(12) . . ?
O8 Si3 C59' 105(6) 2_655 . ?
O8 Si3 C59' 110(6) . . ?
O7 Si3 C59' 120(7) 2_655 . ?
O7 Si3 C59' 85(7) . . ?
C60 C59 Si3 113(2) . . ?
C60 C59 H59A 109.1 . . ?
Si3 C59 H59A 109.1 . . ?
C60 C59 H59B 109.1 . . ?
Si3 C59 H59B 109.1 . . ?
H59A C59 H59B 107.8 . . ?
C60' C59' Si3 112(3) . . ?
C60' C59' H59C 109.1 . . ?
Si3 C59' H59C 109.1 . . ?
C60' C59' H59D 108.0 . . ?
Si3 C59' H59D 109.1 . . ?
H59C C59' H59D 107.8 . . ?
O10 Si4 O10 145.4(6) 2_655 . ?
O10 Si4 O9 88.7(4) 2_655 2_655 ?
O10 Si4 O9 84.3(4) . 2_655 ?
O10 Si4 O9 84.3(4) 2_655 . ?
O10 Si4 O9 88.7(4) . . ?
O9 Si4 O9 156.4(6) 2_655 . ?
O10 Si4 C67 106.0(10) 2_655 . ?
O10 Si4 C67 108.0(10) . . ?
O9 Si4 C67 90.7(10) 2_655 . ?
O9 Si4 C67 112.9(10) . . ?
O10 Si4 C67' 115(5) 2_655 . ?
O10 Si4 C67' 99(5) . . ?
O9 Si4 C67' 107.3(18) 2_655 . ?
O9 Si4 C67' 96.1(19) . . ?
C68 C67 Si4 119(2) . . ?
C68 C67 H67A 107.6 . . ?
Si4 C67 H67A 107.6 . . ?
C68 C67 H67B 107.6 . . ?
Si4 C67 H67B 107.6 . . ?
H67A C67 H67B 107 . . ?
C67 C68 C69 120(2) . . ?
C67 C68 H68A 107.3 . . ?
C69 C68 H68A 107.3 . . ?
C67 C68 H68B 107.3 . . ?
C69 C68 H68B 107.3 . . ?
H68A C68 H68B 106.9 . . ?
C68 C69 C70 120(2) . . ?
C68 C69 H69A 107.3 . . ?
C70 C69 H69A 107.3 . . ?
C68 C69 H69B 107.3 . . ?
C70 C69 H69B 107.3 . . ?
H69A C69 H69B 106.9 . . ?
C71 C70 C69 109(3) . . ?
C71 C70 H70A 109.9 . . ?
C69 C70 H70A 109.9 . . ?
C71 C70 H70B 109.9 . . ?
C69 C70 H70B 109.9 . . ?
H70A C70 H70B 108.3 . . ?
C70 C71 C72 112(3) . . ?
C70 C71 H71A 109.2 . . ?
C72 C71 H71A 109.2 . . ?
C70 C71 H71B 109.2 . . ?
C72 C71 H71B 109.2 . . ?
H71A C71 H71B 107.9 . . ?
C73 C72 C71 123(2) . . ?
C73 C72 H72A 106.5 . . ?
C71 C72 H72A 106.5 . . ?
C73 C72 H72B 106.5 . . ?
C71 C72 H72B 106.5 . . ?
H72A C72 H72B 106.5 . . ?
C74 C73 C72 125(3) . . ?
C74 C73 H73A 106 . . ?
C72 C73 H73A 106 . . ?
C74 C73 H73B 106 . . ?
C72 C73 H73B 106 . . ?
H73A C73 H73B 106.3 . . ?
C73 C74 H74A 109.5 . . ?
C73 C74 H74B 109.5 . . ?
H74A C74 H74B 109.5 . . ?
C73 C74 H74C 109.5 . . ?
H74A C74 H74C 109.5 . . ?
H74B C74 H74C 109.5 . . ?
C68' C67' Si4 115(3) . . ?
C68' C67' H67C 108.5 . . ?
Si4 C67' H67C 108.5 . . ?
C68' C67' H67D 108.5 . . ?
Si4 C67' H67D 108.5 . . ?
H67C C67' H67D 107.5 . . ?
C67' C68' C69' 123(3) . . ?
C67' C68' H68C 106.5 . . ?
C69' C68' H68C 106.5 . . ?
C67' C68' H68D 106.5 . . ?
C69' C68' H68D 108.0 . . ?
H68C C68' H68D 108.0 . . ?
C68' C69' C70' 122(3) . . ?
C68' C69' H69C 108.0 . . ?
C70' C69' H69C 106.8 . . ?
C68' C69' H69D 106.8 . . ?
C70' C69' H69D 106.8 . . ?
H69C C69' H69D 108.0 . . ?
C71' C70' C69' 113(3) . . ?
C71' C70' H70C 109 . . ?
C69' C70' H70C 109 . . ?
C71' C70' H70D 108.9 . . ?
C69' C70' H70D 110.0 . . ?
H70C C70' H70D 107.8 . . ?
C70' C71' C72' 115(3) . . ?
C70' C71' H71C 108.6 . . ?
C72' C71' H71C 108.6 . . ?
C70' C71' H71D 108.6 . . ?
C72' C71' H71D 108.6 . . ?
H71C C71' H71D 107.6 . . ?
C71' C72' C73' 124(3) . . ?
C71' C72' H72C 106.4 . . ?
C73' C72' H72C 106.4 . . ?
C71' C72' H72D 106.4 . . ?
C73' C72' H72D 106.4 . . ?
H72C C72' H72D 106.5 . . ?
C74' C73' C72' 125(3) . . ?
C74' C73' H73C 106.2 . . ?
C72' C73' H73C 106.2 . . ?
C74' C73' H73D 106.2 . . ?
C72' C73' H73D 105.0 . . ?
H73C C73' H73D 108.0 . . ?
C73' C74' H74D 109.5 . . ?
C73' C74' H74E 109.5 . . ?
H74D C74' H74E 109.5 . . ?
C73' C74' H74F 109.5 . . ?
H74D C74' H74F 109.5 . . ?
H74E C74' H74F 111.0 . . ?
P2 C75 P1 115.0(5) . . ?
P2 C75 H75A 108.5 . . ?
P1 C75 H75A 108.5 . . ?
P2 C75 H75B 108.5 . . ?
P1 C75 H75B 108.5 . . ?
H75A C75 H75B 107.5 . . ?
P1 C76 H76A 109.5 . . ?
P1 C76 H76B 109.5 . . ?
H76A C76 H76B 109.5 . . ?
P1 C76 H76C 109.5 . . ?
H76A C76 H76C 109.5 . . ?
H76B C76 H76C 109.5 . . ?
P1 C77 H77A 109.5 . . ?
P1 C77 H77B 109.5 . . ?
H77A C77 H77B 109.5 . . ?
P1 C77 H77C 109.5 . . ?
H77A C77 H77C 109.5 . . ?
H77B C77 H77C 109.5 . . ?
P2 C78 H78A 109.5 . . ?
P2 C78 H78B 109.5 . . ?
H78A C78 H78B 109.5 . . ?
P2 C78 H78C 109.5 . . ?
H78A C78 H78C 109.5 . . ?
H78B C78 H78C 109.5 . . ?
P2 C79 H79A 109.5 . . ?
P2 C79 H79B 109.5 . . ?
H79A C79 H79B 109.5 . . ?
P2 C79 H79C 109.5 . . ?
H79A C79 H79C 109.5 . . ?
H79B C79 H79C 109.5 . . ?
P3 C80 P4 114.2(6) . . ?
P3 C80 H80A 108.7 . . ?
P4 C80 H80A 108.7 . . ?
P3 C80 H80B 108.7 . . ?
P4 C80 H80B 108.7 . . ?
H80A C80 H80B 107.6 . . ?
P3 C81 H81A 109.5 . . ?
P3 C81 H81B 109.5 . . ?
H81A C81 H81B 109.5 . . ?
P3 C81 H81C 109.5 . . ?
H81A C81 H81C 109.5 . . ?
H81B C81 H81C 109.5 . . ?
P3 C82 H82A 109.5 . . ?
P3 C82 H82B 109.5 . . ?
H82A C82 H82B 109.5 . . ?
P3 C82 H82C 109.5 . . ?
H82A C82 H82C 109.5 . . ?
H82B C82 H82C 109.5 . . ?
P4 C83 H83A 109.5 . . ?
P4 C83 H83B 109.5 . . ?
H83A C83 H83B 109.5 . . ?
P4 C83 H83C 109.5 . . ?
H83A C83 H83C 109.5 . . ?
H83B C83 H83C 109.5 . . ?
P4 C84 H84A 109.5 . . ?
P4 C84 H84B 109.5 . . ?
H84A C84 H84B 109.5 . . ?
P4 C84 H84C 109.5 . . ?
H84A C84 H84C 109.5 . . ?
H84B C84 H84C 109.5 . . ?
P6 C85 P5 115.9(7) . . ?
P6 C85 H85A 108.3 . . ?
P5 C85 H85A 108.3 . . ?
P6 C85 H85B 108.3 . . ?
P5 C85 H85B 108.3 . . ?
H85A C85 H85B 107.4 . . ?
P5 C86 H86A 109.5 . . ?
P5 C86 H86B 109.5 . . ?
H86A C86 H86B 109.5 . . ?
P5 C86 H86C 109.5 . . ?
H86A C86 H86C 109.5 . . ?
H86B C86 H86C 109.5 . . ?
P5 C87 H87A 109.5 . . ?
P5 C87 H87B 109.5 . . ?
H87A C87 H87B 109.5 . . ?
P5 C87 H87C 109.5 . . ?
H87A C87 H87C 109.5 . . ?
H87B C87 H87C 109.5 . . ?
P6 C88 H88A 109.5 . . ?
P6 C88 H88B 109.5 . . ?
H88A C88 H88B 109.5 . . ?
P6 C88 H88C 109.5 . . ?
H88A C88 H88C 109.5 . . ?
H88B C88 H88C 109.5 . . ?
P6 C89 H89A 109.5 . . ?
P6 C89 H89B 109.5 . . ?
H89A C89 H89B 109.5 . . ?
P6 C89 H89C 109.5 . . ?
H89A C89 H89C 109.5 . . ?
H89B C89 H89C 109.5 . . ?
N1 C90 C91 178.5(14) . . ?
C90 C91 H91A 109.5 . . ?
C90 C91 H91B 109.5 . . ?
H91A C91 H91B 109.5 . . ?
C90 C91 H91C 109.5 . . ?
H91A C91 H91C 109.5 . . ?
H91B C91 H91C 109.5 . . ?
C1 O1 Si1 112.3(6) . . ?
C2 O2 Si1 113.1(6) . . ?
C7 O3 Si1 113.7(6) . . ?
C8 O4 Si1 113.1(6) . . ?
C16 O5 Si2 112.2(7) . . ?
C17 O6 Si2 110.9(7) . . ?
C25 O7 Si3 113.3(7) . . ?
C26 O8 Si3 113.7(7) . . ?
C31 O9 Si4 112.3(8) . . ?
C32 O10 Si4 112.2(8) . . ?
C37 O11 Si2 112.0(7) . . ?
C38 O12 Si2 111.1(6) . . ?
C77 P1 C76 104.2(6) . . ?
C77 P1 C75 103.8(6) . . ?
C76 P1 C75 107.1(5) . . ?
C77 P1 Au1 114.7(4) . . ?
C76 P1 Au1 112.6(4) . . ?
C75 P1 Au1 113.6(3) . . ?
C79 P2 C78 105.7(6) . . ?
C79 P2 C75 105.4(6) . . ?
C78 P2 C75 104.2(5) . . ?
C79 P2 Au2 116.6(4) . . ?
C78 P2 Au2 112.8(4) . . ?
C75 P2 Au2 111.1(3) . . ?
C80 P3 C81 103.3(6) . . ?
C80 P3 C82 105.3(9) . . ?
C81 P3 C82 106.1(7) . . ?
C80 P3 Au3 115.8(4) . . ?
C81 P3 Au3 114.0(5) . . ?
C82 P3 Au3 111.4(6) . . ?
C84 P4 C83 105.5(10) . . ?
C84 P4 C80 108.2(7) . . ?
C83 P4 C80 102.9(7) . . ?
C84 P4 Au3 114.8(6) . 5_666 ?
C83 P4 Au3 114.6(5) . 5_666 ?
C80 P4 Au3 109.9(4) . 5_666 ?
C87 P5 C86 102.1(10) . . ?
C87 P5 C85 103.7(8) . . ?
C86 P5 C85 106.9(6) . . ?
C87 P5 Au4 115.0(6) . . ?
C86 P5 Au4 115.3(6) . . ?
C85 P5 Au4 112.5(4) . . ?
C85 P6 C88 106.5(7) . . ?
C85 P6 C89 103.1(7) . . ?
C88 P6 C89 102.3(7) . . ?
C85 P6 Au4 110.4(4) . 7_565 ?
C88 P6 Au4 114.8(6) . 7_565 ?
C89 P6 Au4 118.4(5) . 7_565 ?
P1 Au1 P1 176.59(14) 2_655 . ?
P1 Au1 Au2 91.70(7) 2_655 . ?
P1 Au1 Au2 91.70(7) . . ?
P2 Au2 P2 178.49(13) . 2_655 ?
P2 Au2 Au1 89.25(7) . . ?
P2 Au2 Au1 89.24(7) 2_655 . ?
P4 Au3 P3 173.57(15) 5_666 . ?
P4 Au3 Au3 94.41(10) 5_666 5_666 ?
P3 Au3 Au3 86.23(9) . 5_666 ?
P5 Au4 P6 178.85(12) . 7_565 ?
P5 Au4 Au4 88.93(9) . 7_565 ?
P6 Au4 Au4 91.84(9) 7_565 7_565 ?

loop_
_geom_bond_atom_site_label_1
_geom_bond_atom_site_label_2
_geom_bond_distance
_geom_bond_site_symmetry_2
_geom_bond_publ_flag
C1 C6 1.361(14) . ?
C1 O1 1.369(12) . ?
C1 C2 1.387(14) . ?
C2 O2 1.342(12) . ?
C2 C3 1.362(15) . ?
C3 C4 1.423(15) 2_655 ?
C3 H3 0.95 . ?
C4 C5 1.389(15) . ?
C4 C22 1.493(15) . ?
C5 C6 1.409(15) 2_655 ?
C5 C24 1.537(15) . ?
C6 H6 0.95 . ?
C7 O3 1.351(11) . ?
C7 C12 1.372(13) . ?
C7 C8 1.378(13) . ?
C8 O4 1.366(11) . ?
C8 C9 1.374(13) . ?
C9 C10 1.425(14) . ?
C9 H9 0.95 . ?
C10 C11 1.355(14) . ?
C10 C13 1.538(14) . ?
C11 C12 1.415(14) . ?
C11 C14 1.527(14) . ?
C12 H12 0.95 . ?
C13 C28 1.517(13) . ?
C13 H13A 0.99 . ?
C13 H13B 0.99 . ?
C14 C40 1.531(14) . ?
C14 H14A 0.99 . ?
C14 H14B 0.99 . ?
C15 C41 1.514(16) . ?
C15 C29 1.534(15) . ?
C15 H15A 0.99 . ?
C15 H15B 0.99 . ?
C16 O5 1.375(14) . ?
C16 C17 1.382(16) . ?
C16 C21 1.383(17) . ?
C17 O6 1.358(13) . ?
C17 C18 1.381(15) . ?
C18 C19 1.392(15) . ?
C18 H18 0.95 . ?
C19 C20 1.421(15) . ?
C19 C22 1.505(16) . ?
C20 C21 1.427(16) . ?
C20 C23 1.525(16) . ?
C21 H21 0.95 . ?
C22 H22A 0.99 . ?
C22 H22B 0.99 . ?
C23 C35 1.507(16) . ?
C23 H23A 0.99 . ?
C23 H23B 0.99 . ?
C24 C34 1.525(15) . ?
C24 H24A 0.99 . ?
C24 H24B 0.99 . ?
C25 C30 1.339(16) . ?
C25 O7 1.369(12) . ?
C25 C26 1.380(15) . ?
C26 C27 1.357(14) . ?
C26 O8 1.371(13) . ?
C27 C28 1.381(14) . ?
C27 H27 0.95 . ?
C28 C29 1.417(14) . ?
C29 C30 1.405(14) . ?
C30 H30 0.95 . ?
C31 O9 1.353(13) . ?
C31 C36 1.386(16) . ?
C31 C32 1.420(17) . ?
C32 O10 1.366(13) . ?
C32 C33 1.384(15) . ?
C33 C34 1.444(15) . ?
C33 H33 0.95 . ?
C34 C35 1.351(16) . ?
C35 C36 1.401(16) . ?
C36 H36 0.95 . ?
C37 O11 1.358(12) . ?
C37 C38 1.371(14) . ?
C37 C42 1.377(15) . ?
C38 C39 1.355(15) . ?
C38 O12 1.379(13) . ?
C39 C40 1.419(15) . ?
C39 H39 0.95 . ?
C40 C41 1.391(14) . ?
C41 C42 1.413(14) . ?
C42 H42 0.95 . ?
Si1 O1 1.750(7) . ?
Si1 O4 1.754(7) . ?
Si1 O3 1.756(7) . ?
Si1 O2 1.757(7) . ?
Si1 C43' 1.86(2) . ?
Si1 C43 1.874(12) . ?
C43 C44 1.545(17) . ?
C43 H43A 0.99 . ?
C43 H43B 0.99 . ?
C44 C45 1.571(19) . ?
C44 H44A 0.99 . ?
C44 H44B 0.99 . ?
C45 C46 1.46(2) . ?
C45 H45A 0.99 . ?
C45 H45B 0.99 . ?
C46 C47 1.532(10) . ?
C46 H46A 0.99 . ?
C46 H46B 0.99 . ?
C47 C48 1.48(2) . ?
C47 H47A 0.99 . ?
C47 H47B 0.99 . ?
C48 C49 1.60(2) . ?
C48 H48A 0.99 . ?
C48 H48B 0.99 . ?
C49 C50 1.55(2) . ?
C49 H49A 0.99 . ?
C49 H49B 0.99 . ?
C50 H50A 0.98 . ?
C50 H50B 0.98 . ?
C50 H50C 0.98 . ?
C43' C44' 1.55(2) . ?
C43' H43C 0.99 . ?
C43' H43D 0.99 . ?
C44' C45' 1.59(2) . ?
C44' H44C 0.99 . ?
C44' H44D 0.99 . ?
C45' C46' 1.47(3) . ?
C45' H45C 0.99 . ?
C45' H45D 0.99 . ?
C46' C47' 1.54(2) . ?
C46' H46C 0.99 . ?
C46' H46D 0.99 . ?
C47' C48' 1.47(3) . ?
C47' H47C 0.99 . ?
C47' H47D 0.99 . ?
C48' C49' 1.59(3) . ?
C48' H48C 0.99 . ?
C48' H48D 0.99 . ?
C49' C50' 1.55(2) . ?
C49' H49C 0.99 . ?
C49' H49D 0.99 . ?
C50' H50D 0.98 . ?
C50' H50E 0.98 . ?
C50' H50F 0.98 . ?
Si2 O5 1.737(9) . ?
Si2 O11 1.749(9) . ?
Si2 O6 1.761(8) . ?
Si2 O12 1.778(8) . ?
Si2 C51' 1.868(19) . ?
Si2 C51 1.87(2) . ?
C51 C52 1.50(5) . ?
C51 H51A 0.99 . ?
C51 H51B 0.99 . ?
C51' C52' 1.51(6) . ?
C51' H51C 0.99 . ?
C51' H51D 0.99 . ?
Si3 O8 1.737(7) 2_655 ?
Si3 O8 1.737(7) . ?
Si3 O7 1.762(8) 2_655 ?
Si3 O7 1.762(8) . ?
Si3 C59 1.91(2) . ?
Si3 C59' 1.91(3) . ?
C59 C60 1.52(5) . ?
C59 H59A 0.99 . ?
C59 H59B 0.99 . ?
C59' C60' 1.53(5) . ?
C59' H59C 0.99 . ?
C59' H59D 0.99 . ?
Si4 O10 1.752(8) 2_655 ?
Si4 O10 1.753(8) . ?
Si4 O9 1.771(9) 2_655 ?
Si4 O9 1.771(9) . ?
Si4 C67 1.890(19) . ?
Si4 C67' 1.89(2) . ?
C67 C68 1.47(3) . ?
C67 H67A 0.99 . ?
C67 H67B 0.99 . ?
C68 C69 1.52(3) . ?
C68 H68A 0.99 . ?
C68 H68B 0.99 . ?
C69 C70 1.53(3) . ?
C69 H69A 0.99 . ?
C69 H69B 0.99 . ?
C70 C71 1.506(10) . ?
C70 H70A 0.99 . ?
C70 H70B 0.99 . ?
C71 C72 1.51(3) . ?
C71 H71A 0.99 . ?
C71 H71B 0.99 . ?
C72 C73 1.50(3) . ?
C72 H72A 0.99 . ?
C72 H72B 0.99 . ?
C73 C74 1.48(3) . ?
C73 H73A 0.99 . ?
C73 H73B 0.99 . ?
C74 H74A 0.98 . ?
C74 H74B 0.98 . ?
C74 H74C 0.98 . ?
C67' C68' 1.48(4) . ?
C67' H67C 0.99 . ?
C67' H67D 0.99 . ?
C68' C69' 1.51(4) . ?
C68' H68C 0.99 . ?
C68' H68D 0.99 . ?
C69' C70' 1.51(3) . ?
C69' H69C 0.97 . ?
C69' H69D 0.99 . ?
C70' C71' 1.48(2) . ?
C70' H70C 0.99 . ?
C70' H70D 0.99 . ?
C71' C72' 1.50(4) . ?
C71' H71C 0.99 . ?
C71' H71D 0.99 . ?
C72' C73' 1.51(4) . ?
C72' H72C 0.99 . ?
C72' H72D 0.99 . ?
C73' C74' 1.48(4) . ?
C73' H73C 0.97 . ?
C73' H73D 0.99 . ?
C74' H74D 0.98 . ?
C74' H74E 0.98 . ?
C74' H74F 0.98 . ?
C75 P2 1.807(10) . ?
C75 P1 1.841(11) . ?
C75 H75A 0.99 . ?
C75 H75B 0.99 . ?
C76 P1 1.822(11) . ?
C76 H76A 0.98 . ?
C76 H76B 0.98 . ?
C76 H76C 0.98 . ?
C77 P1 1.809(12) . ?
C77 H77A 0.98 . ?
C77 H77B 0.98 . ?
C77 H77C 0.98 . ?
C78 P2 1.804(10) . ?
C78 H78A 0.98 . ?
C78 H78B 0.98 . ?
C78 H78C 0.98 . ?
C79 P2 1.803(11) . ?
C79 H79A 0.98 . ?
C79 H79B 0.98 . ?
C79 H79C 0.98 . ?
C80 P3 1.784(13) . ?
C80 P4 1.861(12) . ?
C80 H80A 0.99 . ?
C80 H80B 0.99 . ?
C81 P3 1.814(12) . ?
C81 H81A 0.98 . ?
C81 H81B 0.98 . ?
C81 H81C 0.98 . ?
C82 P3 1.836(15) . ?
C82 H82A 0.98 . ?
C82 H82B 0.98 . ?
C82 H82C 0.98 . ?
C83 P4 1.806(17) . ?
C83 H83A 0.98 . ?
C83 H83B 0.98 . ?
C83 H83C 0.98 . ?
C84 P4 1.800(18) . ?
C84 H84A 0.98 . ?
C84 H84B 0.98 . ?
C84 H84C 0.98 . ?
C85 P6 1.798(15) . ?
C85 P5 1.814(12) . ?
C85 H85A 0.99 . ?
C85 H85B 0.99 . ?
C86 P5 1.796(14) . ?
C86 H86A 0.98 . ?
C86 H86B 0.98 . ?
C86 H86C 0.98 . ?
C87 P5 1.777(17) . ?
C87 H87A 0.98 . ?
C87 H87B 0.98 . ?
C87 H87C 0.98 . ?
C88 P6 1.802(14) . ?
C88 H88A 0.98 . ?
C88 H88B 0.98 . ?
C88 H88C 0.98 . ?
C89 P6 1.802(11) . ?
C89 H89A 0.98 . ?
C89 H89B 0.98 . ?
C89 H89C 0.98 . ?
C90 N1 1.151(15) . ?
C90 C91 1.448(17) . ?
C91 H91A 0.98 . ?
C91 H91B 0.98 . ?
C91 H91C 0.98 . ?
P1 Au1 2.316(3) . ?
P2 Au2 2.313(2) . ?
P3 Au3 2.291(3) . ?
P4 Au3 2.291(4) 5_666 ?
P5 Au4 2.313(3) . ?
P6 Au4 2.315(3) 7_565 ?
Au1 Au2 2.9823(8) . ?
Au3 Au3 3.0247(12) 5_666 ?
Au4 Au4 3.0305(10) 7_565 ?

loop_
_geom_torsion_atom_site_label_1
_geom_torsion_atom_site_label_2
_geom_torsion_atom_site_label_3
_geom_torsion_atom_site_label_4
_geom_torsion
_geom_torsion_site_symmetry_1
_geom_torsion_site_symmetry_2
_geom_torsion_site_symmetry_3
_geom_torsion_site_symmetry_4
_geom_torsion_publ_flag
C6 C1 C2 O2 178.0(9) . . . . ?
O1 C1 C2 O2 0.1(12) . . . . ?
C6 C1 C2 C3 -3.2(15) . . . . ?
O1 C1 C2 C3 178.9(9) . . . . ?
O2 C2 C3 C4 -177.6(9) . . . 2_655 ?
C1 C2 C3 C4 3.8(15) . . . 2_655 ?
C3 C4 C5 C6 -1.2(14) 2_655 . . 2_655 ?
C22 C4 C5 C6 -178.0(9) . . . 2_655 ?
C3 C4 C5 C24 178.0(9) 2_655 . . . ?
C22 C4 C5 C24 1.1(15) . . . . ?
O1 C1 C6 C5 178.1(9) . . . 2_655 ?
C2 C1 C6 C5 0.5(15) . . . 2_655 ?
O3 C7 C8 O4 3.4(11) . . . . ?
C12 C7 C8 O4 -178.0(8) . . . . ?
O3 C7 C8 C9 -177.8(8) . . . . ?
C12 C7 C8 C9 0.8(14) . . . . ?
O4 C8 C9 C10 177.9(8) . . . . ?
C7 C8 C9 C10 -0.7(14) . . . . ?
C8 C9 C10 C11 0.0(14) . . . . ?
C8 C9 C10 C13 179.8(8) . . . . ?
C9 C10 C11 C12 0.7(14) . . . . ?
C13 C10 C11 C12 -179.2(8) . . . . ?
C9 C10 C11 C14 -177.1(9) . . . . ?
C13 C10 C11 C14 3.0(15) . . . . ?
O3 C7 C12 C11 178.3(9) . . . . ?
C8 C7 C12 C11 -0.1(14) . . . . ?
C10 C11 C12 C7 -0.6(14) . . . . ?
C14 C11 C12 C7 177.4(8) . . . . ?
C11 C10 C13 C28 -95.4(12) . . . . ?
C9 C10 C13 C28 84.7(11) . . . . ?
C10 C11 C14 C40 91.5(12) . . . . ?
C12 C11 C14 C40 -86.4(11) . . . . ?
O5 C16 C17 O6 -0.2(13) . . . . ?
C21 C16 C17 O6 179.1(10) . . . . ?
O5 C16 C17 C18 179.0(9) . . . . ?
C21 C16 C17 C18 -1.8(16) . . . . ?
O6 C17 C18 C19 178.6(10) . . . . ?
C16 C17 C18 C19 -0.5(16) . . . . ?
C17 C18 C19 C20 -0.2(16) . . . . ?
C17 C18 C19 C22 -172.9(9) . . . . ?
C18 C19 C20 C21 2.9(15) . . . . ?
C22 C19 C20 C21 175.4(9) . . . . ?
C18 C19 C20 C23 -175.3(10) . . . . ?
C22 C19 C20 C23 -2.8(16) . . . . ?
O5 C16 C21 C20 -176.3(10) . . . . ?
C17 C16 C21 C20 4.6(17) . . . . ?
C19 C20 C21 C16 -5.1(16) . . . . ?
C23 C20 C21 C16 173.3(10) . . . . ?
C5 C4 C22 C19 94.8(12) . . . . ?
C3 C4 C22 C19 -82.0(12) 2_655 . . . ?
C18 C19 C22 C4 78.2(13) . . . . ?
C20 C19 C22 C4 -94.3(12) . . . . ?
C19 C20 C23 C35 98.5(13) . . . . ?
C21 C20 C23 C35 -79.8(13) . . . . ?
C4 C5 C24 C34 -93.2(12) . . . . ?
C6 C5 C24 C34 86.0(12) 2_655 . . . ?
C30 C25 C26 C27 -0.1(16) . . . . ?
O7 C25 C26 C27 178.6(9) . . . . ?
C30 C25 C26 O8 178.4(9) . . . . ?
O7 C25 C26 O8 -2.9(13) . . . . ?
O8 C26 C27 C28 -178.1(9) . . . . ?
C25 C26 C27 C28 0.2(15) . . . . ?
C26 C27 C28 C29 0.0(14) . . . . ?
C26 C27 C28 C13 -178.6(9) . . . . ?
C10 C13 C28 C27 -83.6(11) . . . . ?
C10 C13 C28 C29 98.0(11) . . . . ?
C27 C28 C29 C30 -0.2(14) . . . . ?
C13 C28 C29 C30 178.3(9) . . . . ?
C27 C28 C29 C15 175.6(9) . . . . ?
C13 C28 C29 C15 -6.0(15) . . . . ?
C41 C15 C29 C30 84.0(11) . . . . ?
C41 C15 C29 C28 -91.7(11) . . . . ?
O7 C25 C30 C29 -178.5(10) . . . . ?
C26 C25 C30 C29 0.0(16) . . . . ?
C28 C29 C30 C25 0.2(16) . . . . ?
C15 C29 C30 C25 -175.7(10) . . . . ?
O9 C31 C32 O10 -0.5(13) . . . . ?
C36 C31 C32 O10 178.5(9) . . . . ?
O9 C31 C32 C33 -179.4(9) . . . . ?
C36 C31 C32 C33 -0.4(16) . . . . ?
O10 C32 C33 C34 -177.0(9) . . . . ?
C31 C32 C33 C34 1.6(15) . . . . ?
C32 C33 C34 C35 -1.5(14) . . . . ?
C32 C33 C34 C24 179.6(9) . . . . ?
C5 C24 C34 C35 98.0(13) . . . . ?
C5 C24 C34 C33 -83.3(12) . . . . ?
C33 C34 C35 C36 0.2(15) . . . . ?
C24 C34 C35 C36 178.9(10) . . . . ?
C33 C34 C35 C23 177.1(9) . . . . ?
C24 C34 C35 C23 -4.2(16) . . . . ?
C20 C23 C35 C34 -93.1(12) . . . . ?
C20 C23 C35 C36 84.0(12) . . . . ?
O9 C31 C36 C35 177.9(10) . . . . ?
C32 C31 C36 C35 -1.0(15) . . . . ?
C34 C35 C36 C31 1.1(16) . . . . ?
C23 C35 C36 C31 -176.0(9) . . . . ?
O11 C37 C38 C39 178.3(10) . . . . ?
C42 C37 C38 C39 -2.2(16) . . . . ?
O11 C37 C38 O12 1.3(13) . . . . ?
C42 C37 C38 O12 -179.2(9) . . . . ?
C37 C38 C39 C40 1.1(16) . . . . ?
O12 C38 C39 C40 177.7(9) . . . . ?
C38 C39 C40 C41 -0.6(16) . . . . ?
C38 C39 C40 C14 -178.7(9) . . . . ?
C11 C14 C40 C41 -95.2(12) . . . . ?
C11 C14 C40 C39 82.8(12) . . . . ?
C39 C40 C41 C42 1.2(15) . . . . ?
C14 C40 C41 C42 179.2(9) . . . . ?
C39 C40 C41 C15 -179.4(10) . . . . ?
C14 C40 C41 C15 -1.4(16) . . . . ?
C29 C15 C41 C40 98.2(12) . . . . ?
C29 C15 C41 C42 -82.4(11) . . . . ?
O11 C37 C42 C41 -177.8(10) . . . . ?
C38 C37 C42 C41 2.8(16) . . . . ?
C40 C41 C42 C37 -2.3(16) . . . . ?
C15 C41 C42 C37 178.2(10) . . . . ?
O1 Si1 C43 C44 48(2) . . . . ?
O4 Si1 C43 C44 -133.3(19) . . . . ?
O3 Si1 C43 C44 135(2) . . . . ?
O2 Si1 C43 C44 -44(2) . . . . ?
Si1 C43 C44 C45 -176(2) . . . . ?
C43 C44 C45 C46 177(3) . . . . ?
C44 C45 C46 C47 -178(3) . . . . ?
C45 C46 C47 C48 -178(3) . . . . ?
C46 C47 C48 C49 177(3) . . . . ?
C47 C48 C49 C50 -178(3) . . . . ?
O1 Si1 C43' C44' 51(12) . . . . ?
O4 Si1 C43' C44' -133(10) . . . . ?
O3 Si1 C43' C44' 137(10) . . . . ?
O2 Si1 C43' C44' -44(12) . . . . ?
Si1 C43' C44' C45' -171(9) . . . . ?
C43' C44' C45' C46' 165(11) . . . . ?
C44' C45' C46' C47' -172(9) . . . . ?
C45' C46' C47' C48' -175(7) . . . . ?
C46' C47' C48' C49' -88(9) . . . . ?
C47' C48' C49' C50' 150(6) . . . . ?
O5 Si2 C51 C52 -49(5) . . . . ?
O11 Si2 C51 C52 133(4) . . . . ?
O6 Si2 C51 C52 46(5) . . . . ?
O12 Si2 C51 C52 -137(4) . . . . ?
O5 Si2 C51' C52' 29(5) . . . . ?
O11 Si2 C51' C52' -150(4) . . . . ?
O6 Si2 C51' C52' 120(5) . . . . ?
O12 Si2 C51' C52' -57(5) . . . . ?
O10 Si4 C67 C68 -173(2) 2_655 . . . ?
O10 Si4 C67 C68 0(3) . . . . ?
O9 Si4 C67 C68 -84(2) 2_655 . . . ?
O9 Si4 C67 C68 96(2) . . . . ?
Si4 C67 C68 C69 -174(2) . . . . ?
C67 C68 C69 C70 -170(3) . . . . ?
C68 C69 C70 C71 -178(3) . . . . ?
C69 C70 C71 C72 173(3) . . . . ?
C70 C71 C72 C73 171(3) . . . . ?
C71 C72 C73 C74 -172(3) . . . . ?
O10 Si4 C67' C68' -105(10) 2_655 . . . ?
O10 Si4 C67' C68' 79(11) . . . . ?
O9 Si4 C67' C68' -8(12) 2_655 . . . ?
O9 Si4 C67' C68' 168(10) . . . . ?
Si4 C67' C68' C69' 173(7) . . . . ?
C67' C68' C69' C70' 74(11) . . . . ?
C68' C69' C70' C71' 138(5) . . . . ?
C69' C70' C71' C72' 110(7) . . . . ?
C70' C71' C72' C73' 148(6) . . . . ?
C71' C72' C73' C74' -38(12) . . . . ?
C6 C1 O1 Si1 174.5(9) . . . . ?
C2 C1 O1 Si1 -7.8(10) . . . . ?
O4 Si1 O1 C1 88.8(9) . . . . ?
O3 Si1 O1 C1 163.2(7) . . . . ?
O2 Si1 O1 C1 9.8(7) . . . . ?
C43' Si1 O1 C1 -99(4) . . . . ?
C43 Si1 O1 C1 -93.6(10) . . . . ?
C3 C2 O2 Si1 -171.0(9) . . . . ?
C1 C2 O2 Si1 7.6(10) . . . . ?
O1 Si1 O2 C2 -9.9(7) . . . . ?
O4 Si1 O2 C2 -158.2(7) . . . . ?
O3 Si1 O2 C2 -81.5(10) . . . . ?
C43' Si1 O2 C2 101(4) . . . . ?
C43 Si1 O2 C2 95.6(9) . . . . ?
C12 C7 O3 Si1 -177.2(8) . . . . ?
C8 C7 O3 Si1 1.3(10) . . . . ?
O1 Si1 O3 C7 -153.1(7) . . . . ?
O4 Si1 O3 C7 -4.1(6) . . . . ?
O2 Si1 O3 C7 -80.4(10) . . . . ?
C43' Si1 O3 C7 97(4) . . . . ?
C43 Si1 O3 C7 102.5(9) . . . . ?
C9 C8 O4 Si1 174.6(8) . . . . ?
C7 C8 O4 Si1 -6.6(10) . . . . ?
O1 Si1 O4 C8 79.3(9) . . . . ?
O3 Si1 O4 C8 6.0(6) . . . . ?
O2 Si1 O4 C8 158.8(6) . . . . ?
C43' Si1 O4 C8 -93(4) . . . . ?
C43 Si1 O4 C8 -98.3(10) . . . . ?
C17 C16 O5 Si2 6.7(11) . . . . ?
C21 C16 O5 Si2 -172.5(10) . . . . ?
O11 Si2 O5 C16 -86.9(10) . . . . ?
O6 Si2 O5 C16 -8.5(7) . . . . ?
O12 Si2 O5 C16 -160.8(8) . . . . ?
C51' Si2 O5 C16 96(3) . . . . ?
C51 Si2 O5 C16 97(2) . . . . ?
C18 C17 O6 Si2 174.6(9) . . . . ?
C16 C17 O6 Si2 -6.3(11) . . . . ?
O5 Si2 O6 C17 8.3(7) . . . . ?
O11 Si2 O6 C17 158.7(7) . . . . ?
O12 Si2 O6 C17 83.2(10) . . . . ?
C51' Si2 O6 C17 -90.9(18) . . . . ?
C51 Si2 O6 C17 -104.3(16) . . . . ?
C30 C25 O7 Si3 175.4(10) . . . . ?
C26 C25 O7 Si3 -3.2(11) . . . . ?
O8 Si3 O7 C25 150.4(7) 2_655 . . . ?
O8 Si3 O7 C25 6.2(7) . . . . ?
O7 Si3 O7 C25 78.0(7) 2_655 . . . ?
C59 Si3 O7 C25 -107.8(14) . . . . ?
C59' Si3 O7 C25 -104(6) . . . . ?
C27 C26 O8 Si3 -173.7(8) . . . . ?
C25 C26 O8 Si3 7.8(11) . . . . ?
O8 Si3 O8 C26 -85.2(7) 2_655 . . . ?
O7 Si3 O8 C26 -163.6(7) 2_655 . . . ?
O7 Si3 O8 C26 -7.9(7) . . . . ?
C59 Si3 O8 C26 88.0(14) . . . . ?
C59' Si3 O8 C26 76(8) . . . . ?
C36 C31 O9 Si4 172.8(9) . . . . ?
C32 C31 O9 Si4 -8.3(11) . . . . ?
O10 Si4 O9 C31 157.3(7) 2_655 . . . ?
O10 Si4 O9 C31 11.2(7) . . . . ?
O9 Si4 O9 C31 83.8(7) 2_655 . . . ?
C67 Si4 O9 C31 -97.7(12) . . . . ?
C67' Si4 O9 C31 -88(5) . . . . ?
C33 C32 O10 Si4 -172.0(9) . . . . ?
C31 C32 O10 Si4 9.2(11) . . . . ?
O10 Si4 O10 C32 -89.5(7) 2_655 . . . ?
O9 Si4 O10 C32 -168.9(7) 2_655 . . . ?
O9 Si4 O10 C32 -11.5(7) . . . . ?
C67 Si4 O10 C32 102.2(12) . . . . ?
C67' Si4 O10 C32 84(2) . . . . ?
C38 C37 O11 Si2 10.4(11) . . . . ?
C42 C37 O11 Si2 -169.0(9) . . . . ?
O5 Si2 O11 C37 -86.9(10) . . . . ?
O6 Si2 O11 C37 -166.6(7) . . . . ?
O12 Si2 O11 C37 -14.1(7) . . . . ?
C51' Si2 O11 C37 90(3) . . . . ?
C51 Si2 O11 C37 89(2) . . . . ?
C39 C38 O12 Si2 171.0(9) . . . . ?
C37 C38 O12 Si2 -12.2(11) . . . . ?
O5 Si2 O12 C38 165.9(7) . . . . ?
O11 Si2 O12 C38 14.8(7) . . . . ?
O6 Si2 O12 C38 89.4(10) . . . . ?
C51' Si2 O12 C38 -96.4(18) . . . . ?
C51 Si2 O12 C38 -83.1(16) . . . . ?
P2 C75 P1 C77 -161.5(6) . . . . ?
P2 C75 P1 C76 88.6(7) . . . . ?
P2 C75 P1 Au1 -36.3(6) . . . . ?
P1 C75 P2 C79 178.9(6) . . . . ?
P1 C75 P2 C78 -70.1(7) . . . . ?
P1 C75 P2 Au2 51.7(6) . . . . ?
P4 C80 P3 C81 178.1(7) . . . . ?
P4 C80 P3 C82 -70.9(8) . . . . ?
P4 C80 P3 Au3 52.7(8) . . . . ?
P3 C80 P4 C84 83.7(9) . . . . ?
P3 C80 P4 C83 -164.9(8) . . . . ?
P3 C80 P4 Au3 -42.4(7) . . . 5_666 ?
P6 C85 P5 C87 -176.0(9) . . . . ?
P6 C85 P5 C86 76.5(10) . . . . ?
P6 C85 P5 Au4 -51.1(8) . . . . ?
P5 C85 P6 C88 -76.2(9) . . . . ?
P5 C85 P6 C89 176.5(7) . . . . ?
P5 C85 P6 Au4 49.0(8) . . . 7_565 ?
